data_7106731
loop_
_publ_author_name
'Nicholas H. Evans'
'Christopher J. Serpell'
'Paul D. Beer'

_publ_section_title
;
 A redox-active [3]rotaxane capable of binding and electrochemically
 sensing chloride and sulfate anions
;
_journal_coden_Cambridge 0182
_journal_name_full Chem.Commun.
_journal_page_first 8775
_journal_paper_doi 10.1039/c1cc13247d
_journal_volume 47
_journal_year 2011
_chemical_formula_moiety
;
C94 H98 Fe N6 O4, 2(C32 H37 N2 O9), 5(C H Cl3), 2(Cl)
;
_chemical_formula_sum 'C163 H177 Cl17 Fe N10 O22'
_chemical_formula_weight 3286.81
_space_group_IT_number 2
_symmetry_cell_setting triclinic
_symmetry_space_group_name_Hall '-P 1'
_symmetry_space_group_name_H-M 'P -1'
_atom_sites_solution_hydrogens geom
_atom_sites_solution_primary direct
_audit_creation_method CRYSTALS_ver_14.07
_cell_angle_alpha 96.343(14)
_cell_angle_beta 93.555(17)
_cell_angle_gamma 97.116(4)
_cell_formula_units_Z 2
_cell_length_a 16.141(11)
_cell_length_b 21.623(15)
_cell_length_c 24.192(17)
_cell_measurement_reflns_used 0
_cell_measurement_temperature 150
_cell_measurement_theta_max 27
_cell_measurement_theta_min 1
_cell_volume 8303(10)
_computing_cell_refinement 'CrystalClear (Rigaku, 1997--2009)'
_computing_data_collection 'CrystalClear (Rigaku, 1997--2009)'
_computing_data_reduction 'CrystalClear (Rigaku, 1997--2009)'
_computing_molecular_graphics 'CAMERON (Watkin et al., 1996)'
_computing_publication_material 'CRYSTALS (Betteridge et al., 2003)'
_computing_structure_refinement 'CRYSTALS (Betteridge et al., 2003)'
_computing_structure_solution 'Superflip (Palatinus & Chapuis, 2007)'
_diffrn_ambient_temperature 150
_diffrn_measured_fraction_theta_full 0.971
_diffrn_measured_fraction_theta_max 0.836
_diffrn_measurement_device serial
_diffrn_measurement_device_type unknown
_diffrn_measurement_method \w-scans
_diffrn_radiation_monochromator 'Si(1 1 1) double-crystal monochromator'
_diffrn_radiation_type synchrotron
_diffrn_radiation_wavelength 0.68890
_diffrn_reflns_av_R_equivalents 0.119
_diffrn_reflns_limit_h_max 21
_diffrn_reflns_limit_h_min -21
_diffrn_reflns_limit_k_max 28
_diffrn_reflns_limit_k_min -28
_diffrn_reflns_limit_l_max 30
_diffrn_reflns_limit_l_min 0
_diffrn_reflns_number 34946
_diffrn_reflns_theta_full 25.025
_diffrn_reflns_theta_max 28.437
_diffrn_reflns_theta_min 0.956
_diffrn_standards_decay_% 0
_diffrn_standards_interval_count 0
_diffrn_standards_interval_time 0
_diffrn_standards_number 0
_exptl_absorpt_coefficient_mu 0.431
_exptl_absorpt_correction_T_max 0.99
_exptl_absorpt_correction_T_min 0.62
_exptl_absorpt_correction_type multi-scan
_exptl_absorpt_process_details 'CrystalClear (Rigaku, 1997--2009)'
_exptl_crystal_colour orange
_exptl_crystal_density_diffrn 1.315
_exptl_crystal_density_method 'not measured'
_exptl_crystal_description plate
_exptl_crystal_F_000 3432
_exptl_crystal_size_max 0.083
_exptl_crystal_size_mid 0.062
_exptl_crystal_size_min 0.013
_platon_squeeze_details
;
?
;
_refine_diff_density_max 1.55
_refine_diff_density_min -0.90
_refine_ls_extinction_method None
_refine_ls_goodness_of_fit_ref 0.9297
_refine_ls_hydrogen_treatment none
_refine_ls_matrix_type full
_refine_ls_number_parameters 2051
_refine_ls_number_reflns 19324
_refine_ls_number_restraints 2073
_refine_ls_R_factor_all 0.1720
_refine_ls_R_factor_gt 0.1391
_refine_ls_shift/su_max 0.0017959
_refine_ls_shift/su_mean 0.0000389
_refine_ls_structure_factor_coef Fsqd
_refine_ls_weighting_details
;
Method, part 1, Chebychev polynomial, (Watkin, 1994, Prince, 1982)
[weight] = 1.0/[A~0~*T~0~(x)+A~1~*T~1~(x) ... +A~n-1~]*T~n-1~(x)]
where A~i~ are the Chebychev coefficients listed below and x= Fcalc/Fmax
Method = Robust Weighting (Prince, 1982)
W = [weight] * [1-(deltaF/6*sigmaF)^2^]^2^
A~i~ are:
121. 189. 110. 39.9 6.53
;
_refine_ls_weighting_scheme calc
_refine_ls_wR_factor_all 0.3271
_refine_ls_wR_factor_gt 0.2982
_refine_ls_wR_factor_ref 0.3271
_reflns_limit_h_max 21
_reflns_limit_h_min -21
_reflns_limit_k_max 28
_reflns_limit_k_min -28
_reflns_limit_l_max 30
_reflns_limit_l_min 0
_reflns_number_gt 13759
_reflns_number_total 34946
_reflns_threshold_expression I>2.0\s(I)
_oxford_diffrn_Wilson_B_factor 4.12
_oxford_diffrn_Wilson_scale 15.04
_oxford_refine_ls_r_factor_ref 0.1720
_oxford_refine_ls_scale 0.3042(5)
_oxford_reflns_number_all 19324
_oxford_reflns_threshold_expression_ref I>-3.0\s(I)
_oxford_structure_analysis_title 045CJS10
_cod_data_source_file c1cc13247d.txt
_cod_data_source_block global
_cod_original_cell_volume 8300(10)
_cod_original_sg_symbol_H-M 'P -1 '
_cod_original_formula_sum 'C163 H177 Cl17 Fe1 N10 O22'
_cod_database_code 7106731

loop_
_symmetry_equiv_pos_as_xyz
x,y,z
-x,-y,-z

loop_
_atom_site_label
_atom_site_type_symbol
_atom_site_fract_x
_atom_site_fract_y
_atom_site_fract_z
_atom_site_U_iso_or_equiv
_atom_site_occupancy
_atom_site_adp_type
_atom_site_refinement_flags_posn
_atom_site_refinement_flags_adp
_atom_site_refinement_flags_occupancy
_atom_site_disorder_assembly
_atom_site_disorder_group
_oxford_atom_site_special_shape
_atom_site_attached_hydrogens
Fe1 Fe 0.78919(9) 0.23512(6) 0.01885(5) 0.0609 1.0000 Uani . U . . . . .
C2 C 0.7400(7) 0.1975(4) -0.0591(4) 0.0664 1.0000 Uani . U . . . . .
C3 C 0.8165(7) 0.2354(4) -0.0620(4) 0.0724 1.0000 Uani . U . . . . .
C4 C 0.8802(7) 0.2111(5) -0.0320(5) 0.0775 1.0000 Uani . U . . . . .
C5 C 0.8427(6) 0.1578(4) -0.0097(4) 0.0709 1.0000 Uani . U . . . . .
C6 C 0.7554(6) 0.1495(4) -0.0258(4) 0.0618 1.0000 Uani . U . . . . .
C7 C 0.6896(6) 0.1011(4) -0.0104(4) 0.0685 1.0000 Uani . U . . . . .
N8 N 0.6705(5) 0.0475(3) -0.0548(3) 0.0602 1.0000 Uani . U . . . . .
C9 C 0.7153(6) 0.0013(4) -0.0573(4) 0.0613 1.0000 Uani . U . . . . .
O10 O 0.7740(4) -0.0034(3) -0.0224(3) 0.0800 1.0000 Uani . U . . . . .
C11 C 0.6921(5) -0.0507(4) -0.1039(3) 0.0494 1.0000 Uani . U . . . . .
C12 C 0.7180(5) -0.1071(4) -0.0990(4) 0.0559 1.0000 Uani . U . . . . .
N13 N 0.6980(4) -0.1570(3) -0.1383(3) 0.0540 1.0000 Uani . U . . . . .
C14 C 0.6518(5) -0.1511(4) -0.1846(3) 0.0491 1.0000 Uani . U . . . . .
C15 C 0.6223(5) -0.0949(4) -0.1930(3) 0.0481 1.0000 Uani . U . . . . .
C16 C 0.6443(5) -0.0446(4) -0.1519(4) 0.0533 1.0000 Uani . U . . . . .
C17 C 0.7261(6) -0.2189(4) -0.1295(4) 0.0704 1.0000 Uani . U . . . . .
C18 C 0.5681(5) -0.0945(4) -0.2451(3) 0.0456 1.0000 Uani . U . . . . .
O19 O 0.5484(3) -0.1428(2) -0.2771(2) 0.0541 1.0000 Uani . U . . . . .
N20 N 0.5406(4) -0.0391(3) -0.2527(3) 0.0462 1.0000 Uani . U . . . . .
C21 C 0.4893(5) -0.0260(3) -0.2985(3) 0.0454 1.0000 Uani . U . . . . .
C22 C 0.4822(5) -0.0599(4) -0.3513(3) 0.0456 1.0000 Uani . U . . . . .
C23 C 0.4318(5) -0.0435(4) -0.3940(3) 0.0436 1.0000 Uani . U . . . . .
C24 C 0.3868(5) 0.0057(4) -0.3862(3) 0.0411 1.0000 Uani . U . . . . .
C25 C 0.3954(5) 0.0415(4) -0.3335(3) 0.0491 1.0000 Uani . U . . . . .
C26 C 0.4453(5) 0.0258(4) -0.2900(3) 0.0515 1.0000 Uani . U . . . . .
C27 C 0.3320(5) 0.0292(4) -0.4325(3) 0.0440 1.0000 Uani . U . . . . .
C28 C 0.3240(4) -0.0166(4) -0.4872(3) 0.0413 1.0000 Uani . U . . . . .
C29 C 0.2832(5) -0.0773(4) -0.4860(3) 0.0497 1.0000 Uani . U . . . . .
C30 C 0.2716(5) -0.1195(4) -0.5330(4) 0.0509 1.0000 Uani . U . . . . .
C31 C 0.3002(5) -0.1033(4) -0.5827(4) 0.0572 1.0000 Uani . U . . . . .
C32 C 0.3404(6) -0.0428(4) -0.5847(4) 0.0608 1.0000 Uani . U . . . . .
C33 C 0.3504(5) -0.0006(4) -0.5374(3) 0.0502 1.0000 Uani . U . . . . .
C34 C 0.3776(5) 0.0966(4) -0.4373(3) 0.0431 1.0000 Uani . U . . . . .
C35 C 0.4587(5) 0.1020(4) -0.4536(3) 0.0482 1.0000 Uani . U . . . . .
C36 C 0.5058(5) 0.1617(4) -0.4514(4) 0.0554 1.0000 Uani . U . . . . .
C37 C 0.4764(6) 0.2166(4) -0.4318(4) 0.0670 1.0000 Uani . U . . . . .
C38 C 0.3963(5) 0.2089(4) -0.4168(3) 0.0549 1.0000 Uani . U . . . . .
C39 C 0.3461(5) 0.1504(4) -0.4193(3) 0.0464 1.0000 Uani . U . . . . .
C40 C 0.5320(7) 0.2807(5) -0.4260(5) 0.0787 1.0000 Uani . U . . . . .
C41 C 0.5832(8) 0.2872(6) -0.3728(5) 0.1055 1.0000 Uani . U . . . . .
C42 C 0.4789(7) 0.3345(5) -0.4277(6) 0.0982 1.0000 Uani . U . . . . .
C43 C 0.5875(8) 0.2847(6) -0.4725(6) 0.1092 1.0000 Uani . U . . . . .
C44 C 0.2405(5) 0.0331(4) -0.4175(3) 0.0434 1.0000 Uani . U . . . . .
C45 C 0.2065(5) 0.0080(4) -0.3713(3) 0.0501 1.0000 Uani . U . . . . .
C46 C 0.1237(5) 0.0113(4) -0.3602(4) 0.0550 1.0000 Uani . U . . . . .
C47 C 0.0704(5) 0.0378(4) -0.3946(4) 0.0523 1.0000 Uani . U . . . . .
C48 C 0.1023(5) 0.0591(4) -0.4417(4) 0.0546 1.0000 Uani . U . . . . .
C49 C 0.1850(5) 0.0572(4) -0.4525(3) 0.0470 1.0000 Uani . U . . . . .
C50 C -0.0211(6) 0.0416(5) -0.3798(4) 0.0695 1.0000 Uani . U . . . . .
C51 C -0.0210(7) 0.0767(6) -0.3208(5) 0.0928 1.0000 Uani . U . . . . .
C52 C -0.0670(7) 0.0768(7) -0.4190(6) 0.1034 1.0000 Uani . U . . . . .
C53 C -0.0673(7) -0.0255(5) -0.3815(6) 0.1037 1.0000 Uani . U . . . . .
Cl54 Cl 0.54835(16) 0.09654(11) -0.15408(9) 0.0667 1.0000 Uani . . . . . . .
C55 C 0.4929(8) 0.2444(5) -0.0852(4) 0.0827 1.0000 Uani . U . . . . .
C56 C 0.5455(10) 0.2980(5) -0.0855(5) 0.0981 1.0000 Uani . U . . . . .
C57 C 0.5437(11) 0.3486(6) -0.0448(6) 0.1169 1.0000 Uani . U . . . . .
C58 C 0.4842(14) 0.3443(8) -0.0053(6) 0.1432 1.0000 Uani . U . . . . .
C59 C 0.4291(11) 0.2892(7) -0.0072(5) 0.1154 1.0000 Uani . U . . . . .
C60 C 0.4345(9) 0.2387(6) -0.0460(4) 0.0906 1.0000 Uani . U . . . . .
C61 C 0.3707(9) 0.1827(6) -0.0452(4) 0.0898 1.0000 Uani . U . . . . .
O62 O 0.3090(6) 0.1847(5) -0.0178(4) 0.1247 1.0000 Uani . U . . . . .
N63 N 0.3872(6) 0.1279(5) -0.0748(4) 0.0873 1.0000 Uani . U . . . . .
C64 C 0.3233(8) 0.0723(6) -0.0784(5) 0.0979 1.0000 Uani . U . . . . .
C65 C 0.3530(7) 0.0167(6) -0.1099(5) 0.0891 1.0000 Uani . U . . . . .
O66 O 0.4166(4) -0.0039(4) -0.0762(3) 0.0813 1.0000 Uani . U . . . . .
C67 C 0.4397(6) -0.0624(5) -0.0953(4) 0.0714 1.0000 Uani . U . . . . .
C68 C 0.4105(6) -0.0975(5) -0.1454(4) 0.0757 1.0000 Uani . U . . . . .
C69 C 0.4330(6) -0.1561(5) -0.1597(4) 0.0743 1.0000 Uani . U . . . . .
C70 C 0.4877(6) -0.1790(5) -0.1232(4) 0.0697 1.0000 Uani . U . . . . .
C71 C 0.5177(6) -0.1440(5) -0.0725(4) 0.0705 1.0000 Uani . U . . . . .
C72 C 0.4950(6) -0.0855(5) -0.0588(4) 0.0657 1.0000 Uani . U . . . . .
O73 O 0.5150(5) -0.2366(3) -0.1325(3) 0.0849 1.0000 Uani . U . . . . .
C74 C 0.4739(8) -0.2798(5) -0.1770(6) 0.1061 1.0000 Uani D U . . . . .
C75 C 0.5049(9) -0.3401(5) -0.1746(7) 0.1201 1.0000 Uani D U . . . . .
O76 O 0.5873(6) -0.3373(4) -0.1927(4) 0.1092 1.0000 Uani . U . . . . .
C77 C 0.6375(11) -0.3862(7) -0.1811(8) 0.1451 1.0000 Uani D U . . . . .
C78 C 0.7064(10) -0.3944(7) -0.2160(7) 0.1317 1.0000 Uani D U . . . . .
O79 O 0.7539(6) -0.3384(4) -0.2262(4) 0.1202 1.0000 Uani . U . . . . .
C80 C 0.7246(10) -0.3135(7) -0.2729(6) 0.1230 1.0000 Uani D U . . . . .
C81 C 0.7898(10) -0.2658(7) -0.2874(7) 0.1319 1.0000 Uani D U . . . . .
O82 O 0.7933(6) -0.2084(4) -0.2513(4) 0.1120 1.0000 Uani . U . . . . .
C83 C 0.8582(10) -0.1628(6) -0.2665(6) 0.1184 1.0000 Uani D U . . . . .
C84 C 0.8554(12) -0.0999(7) -0.2373(9) 0.1584 1.0000 Uani D U . . . . .
O85 O 0.8030(7) -0.0719(5) -0.2440(6) 0.1558 1.0000 Uani . U . . . . .
C86 C 0.7952(11) -0.0115(9) -0.2340(10) 0.1477 1.0000 Uani . U . . . . .
C87 C 0.8280(8) 0.0280(6) -0.1848(8) 0.1206 1.0000 Uani . U . . . . .
C88 C 0.8112(7) 0.0871(6) -0.1758(6) 0.0944 1.0000 Uani . U . . . . .
C89 C 0.7605(7) 0.1132(5) -0.2127(4) 0.0747 1.0000 Uani . U . . . . .
C90 C 0.7273(8) 0.0741(5) -0.2615(5) 0.0926 1.0000 Uani . U . . . . .
C91 C 0.7463(9) 0.0137(6) -0.2690(6) 0.1073 1.0000 Uani . U . . . . .
O92 O 0.7455(5) 0.1730(3) -0.1991(3) 0.0839 1.0000 Uani . U . . . . .
C93 C 0.6891(8) 0.1980(6) -0.2353(5) 0.0925 1.0000 Uani . U . . . . .
C94 C 0.6759(8) 0.2610(6) -0.2088(5) 0.0982 1.0000 Uani . U . . . . .
N95 N 0.6209(6) 0.2564(4) -0.1618(4) 0.0892 1.0000 Uani . U . . . . .
C96 C 0.6063(8) 0.3056(6) -0.1284(5) 0.0942 1.0000 Uani . U . . . . .
O97 O 0.6408(7) 0.3594(4) -0.1372(5) 0.1370 1.0000 Uani . U . . . . .
C102 C 0.8447(7) 0.2977(4) 0.0838(4) 0.0738 1.0000 Uani . U . . . . .
C103 C 0.8032(9) 0.2455(5) 0.1047(4) 0.0891 1.0000 Uani . U . . . . .
C104 C 0.7185(8) 0.2385(5) 0.0853(5) 0.0898 1.0000 Uani . U . . . . .
C105 C 0.7044(7) 0.2859(5) 0.0538(4) 0.0790 1.0000 Uani . U . . . . .
C106 C 0.7841(6) 0.3249(4) 0.0517(4) 0.0639 1.0000 Uani . U . . . . .
C107 C 0.8075(7) 0.3803(4) 0.0206(4) 0.0716 1.0000 Uani . U . . . . .
N108 N 0.8228(5) 0.4404(3) 0.0585(3) 0.0672 1.0000 Uani . U . . . . .
C109 C 0.7651(6) 0.4783(4) 0.0646(4) 0.0614 1.0000 Uani . U . . . . .
O110 O 0.6961(5) 0.4708(3) 0.0395(3) 0.0825 1.0000 Uani . U . . . . .
C111 C 0.7929(5) 0.5365(4) 0.1054(3) 0.0491 1.0000 Uani . U . . . . .
C112 C 0.7568(6) 0.5900(4) 0.0989(4) 0.0574 1.0000 Uani . U . . . . .
N113 N 0.7773(4) 0.6433(3) 0.1338(3) 0.0546 1.0000 Uani . U . . . . .
C114 C 0.8304(5) 0.6441(4) 0.1779(3) 0.0519 1.0000 Uani . U . . . . .
C115 C 0.8699(5) 0.5928(4) 0.1874(3) 0.0474 1.0000 Uani . U . . . . .
C116 C 0.8502(5) 0.5383(4) 0.1510(3) 0.0521 1.0000 Uani . U . . . . .
C117 C 0.7385(6) 0.6994(5) 0.1236(4) 0.0714 1.0000 Uani . U . . . . .
C118 C 0.9296(5) 0.5964(4) 0.2389(3) 0.0474 1.0000 Uani . U . . . . .
O119 O 0.9332(4) 0.6411(3) 0.2752(2) 0.0565 1.0000 Uani . U . . . . .
N120 N 0.9751(4) 0.5483(3) 0.2412(3) 0.0508 1.0000 Uani . U . . . . .
C121 C 1.0242(5) 0.5334(4) 0.2875(3) 0.0495 1.0000 Uani . U . . . . .
C122 C 1.0164(5) 0.5573(4) 0.3423(3) 0.0483 1.0000 Uani . U . . . . .
C123 C 1.0639(5) 0.5382(4) 0.3850(3) 0.0488 1.0000 Uani . U . . . . .
C124 C 1.1188(5) 0.4945(4) 0.3747(3) 0.0430 1.0000 Uani . U . . . . .
C125 C 1.1250(5) 0.4706(4) 0.3191(3) 0.0495 1.0000 Uani . U . . . . .
C126 C 1.0796(5) 0.4900(4) 0.2759(3) 0.0513 1.0000 Uani . U . . . . .
C127 C 1.1668(5) 0.4672(4) 0.4217(3) 0.0456 1.0000 Uani . U . . . . .
C128 C 1.1756(5) 0.5107(4) 0.4784(3) 0.0461 1.0000 Uani . U . . . . .
C129 C 1.2088(5) 0.5724(4) 0.4795(4) 0.0510 1.0000 Uani . U . . . . .
C130 C 1.2256(5) 0.6116(5) 0.5289(4) 0.0608 1.0000 Uani . U . . . . .
C131 C 1.2082(6) 0.5873(5) 0.5792(4) 0.0680 1.0000 Uani . U . . . . .
C132 C 1.1743(7) 0.5253(5) 0.5774(4) 0.0775 1.0000 Uani . U . . . . .
C133 C 1.1589(6) 0.4882(5) 0.5277(4) 0.0649 1.0000 Uani . U . . . . .
C134 C 1.1149(5) 0.4029(4) 0.4242(3) 0.0471 1.0000 Uani . U . . . . .
C135 C 1.0334(5) 0.3993(4) 0.4417(4) 0.0571 1.0000 Uani . U . . . . .
C136 C 0.9825(6) 0.3424(4) 0.4417(4) 0.0652 1.0000 Uani . U . . . . .
C137 C 1.0097(6) 0.2863(4) 0.4235(4) 0.0629 1.0000 Uani . U . . . . .
C138 C 1.0874(6) 0.2895(4) 0.4040(4) 0.0640 1.0000 Uani . U . . . . .
C139 C 1.1393(5) 0.3460(4) 0.4052(4) 0.0546 1.0000 Uani . U . . . . .
C140 C 0.9550(6) 0.2216(5) 0.4230(4) 0.0723 1.0000 Uani . U . . . . .
C141 C 0.9498(8) 0.1832(5) 0.3662(5) 0.0930 1.0000 Uani . U . . . . .
C142 C 0.9949(7) 0.1849(5) 0.4643(5) 0.0939 1.0000 Uani . U . . . . .
C143 C 0.8653(6) 0.2291(5) 0.4338(5) 0.0886 1.0000 Uani . U . . . . .
C144 C 1.2602(5) 0.4621(4) 0.4097(3) 0.0415 1.0000 Uani . U . . . . .
C145 C 1.3024(5) 0.4955(4) 0.3723(3) 0.0484 1.0000 Uani . U . . . . .
C146 C 1.3867(5) 0.4923(4) 0.3652(4) 0.0512 1.0000 Uani . U . . . . .
C147 C 1.4324(5) 0.4550(4) 0.3948(4) 0.0583 1.0000 Uani . U . . . . .
C148 C 1.3901(6) 0.4220(5) 0.4333(4) 0.0736 1.0000 Uani . U . . . . .
C149 C 1.3068(5) 0.4271(4) 0.4410(4) 0.0636 1.0000 Uani . U . . . . .
C150 C 1.5255(6) 0.4495(5) 0.3859(5) 0.0784 1.0000 Uani . U . . . . .
C151 C 1.5599(14) 0.4883(11) 0.3448(12) 0.1049 0.62(2) Uani . . P . 2 . .
C152 C 1.5381(16) 0.3822(11) 0.3775(13) 0.1024 0.62(2) Uani . . P . 2 . .
C153 C 1.5765(10) 0.4779(11) 0.4418(10) 0.1060 0.62(2) Uani . . P . 2 . .
Cl154 Cl 0.99247(15) 0.43275(11) 0.14135(10) 0.0646 1.0000 Uani . . . . . . .
C155 C 1.0881(7) 0.2942(6) 0.1110(5) 0.0887 1.0000 Uani . U . . . . .
C156 C 1.0396(8) 0.2418(7) 0.1248(7) 0.1128 1.0000 Uani . U . . . . .
C157 C 1.0337(11) 0.1833(8) 0.0869(8) 0.1382 1.0000 Uani . U . . . . .
C158 C 1.0732(11) 0.1865(9) 0.0426(9) 0.1436 1.0000 Uani . U . . . . .
C159 C 1.1232(9) 0.2383(7) 0.0263(6) 0.1125 1.0000 Uani . U . . . . .
C160 C 1.1263(8) 0.2927(6) 0.0622(5) 0.0948 1.0000 Uani . U . . . . .
C161 C 1.1783(8) 0.3487(7) 0.0497(5) 0.0919 1.0000 Uani . U . . . . .
O162 O 1.2347(6) 0.3445(5) 0.0166(4) 0.1242 1.0000 Uani . U . . . . .
N163 N 1.1639(7) 0.4051(5) 0.0726(4) 0.0954 1.0000 Uani . U . . . . .
C164 C 1.2156(9) 0.4612(6) 0.0659(6) 0.1104 1.0000 Uani . U . . . . .
C165 C 1.1880(8) 0.5180(6) 0.0966(5) 0.0985 1.0000 Uani . U . . . . .
O166 O 1.1115(5) 0.5284(4) 0.0676(3) 0.0885 1.0000 Uani . U . . . . .
C167 C 1.0762(6) 0.5809(5) 0.0893(4) 0.0734 1.0000 Uani . U . . . . .
C168 C 1.1036(6) 0.6176(5) 0.1360(4) 0.0772 1.0000 Uani . U . . . . .
C169 C 1.0652(7) 0.6706(5) 0.1519(4) 0.0764 1.0000 Uani . U . . . . .
C170 C 0.9967(6) 0.6846(5) 0.1191(4) 0.0708 1.0000 Uani . U . . . . .
C171 C 0.9671(7) 0.6448(5) 0.0715(4) 0.0721 1.0000 Uani . U . . . . .
C172 C 1.0054(6) 0.5917(5) 0.0561(4) 0.0729 1.0000 Uani . U . . . . .
O173 O 0.9553(4) 0.7358(3) 0.1305(3) 0.0771 1.0000 Uani . U . . . . .
C174 C 0.9937(8) 0.7825(5) 0.1727(6) 0.1046 1.0000 Uani D U . . . . .
C175 C 0.9437(9) 0.8342(6) 0.1775(7) 0.1207 1.0000 Uani D U . . . . .
O176 O 0.8711(5) 0.8175(4) 0.2025(3) 0.0981 1.0000 Uani . U . . . . .
C177 C 0.8199(9) 0.8647(6) 0.2076(7) 0.1291 1.0000 Uani D U . . . . .
C178 C 0.7498(9) 0.8519(6) 0.2405(7) 0.1270 1.0000 Uani D U . . . . .
O179 O 0.6970(6) 0.7986(4) 0.2261(4) 0.1155 1.0000 Uani . U . . . . .
C180 C 0.6281(11) 0.7888(7) 0.2527(9) 0.1575 1.0000 Uani D U . . . . .
C181 C 0.5741(10) 0.7301(7) 0.2378(8) 0.1455 1.0000 Uani D U . . . . .
O182 O 0.6072(7) 0.6775(5) 0.2298(5) 0.1369 1.0000 Uani . U . . . . .
C183 C 0.5507(10) 0.6196(7) 0.2237(8) 0.1420 1.0000 Uani D U . . . . .
C184 C 0.5910(12) 0.5636(7) 0.2077(9) 0.1570 1.0000 Uani D U . . . . .
O185 O 0.6587(7) 0.5556(5) 0.2374(5) 0.1338 1.0000 Uani . U . . . . .
C186 C 0.6983(8) 0.5042(6) 0.2310(5) 0.0907 1.0000 Uani . U . . . . .
C187 C 0.6784(7) 0.4543(6) 0.1887(5) 0.0876 1.0000 Uani . U . . . . .
C188 C 0.7267(7) 0.4039(5) 0.1878(4) 0.0796 1.0000 Uani . U . . . . .
C189 C 0.7877(7) 0.4029(6) 0.2300(4) 0.0812 1.0000 Uani . U . . . . .
C190 C 0.8072(7) 0.4506(6) 0.2711(4) 0.0890 1.0000 Uani . U . . . . .
C191 C 0.7614(8) 0.4993(7) 0.2715(5) 0.0972 1.0000 Uani . U . . . . .
O192 O 0.8306(5) 0.3511(4) 0.2258(3) 0.0939 1.0000 Uani . U . . . . .
C193 C 0.9027(8) 0.3517(7) 0.2662(5) 0.1086 1.0000 Uani . U . . . . .
C194 C 0.9421(10) 0.2957(8) 0.2544(6) 0.1344 1.0000 Uani . U . . . . .
N195 N 0.9805(7) 0.2951(6) 0.2025(4) 0.1112 1.0000 Uani . U . . . . .
C196 C 0.9960(10) 0.2408(8) 0.1770(7) 0.1214 1.0000 Uani . U . . . . .
O197 O 0.9775(9) 0.1895(6) 0.1966(6) 0.1846 1.0000 Uani . U . . . . .
C251 C 1.5276(14) 0.4220(14) 0.3178(13) 0.0800 0.38(2) Uani . U P . 1 . .
C252 C 1.560(2) 0.399(2) 0.415(2) 0.1076 0.38(2) Uani . U P . 1 . .
C253 C 1.5783(15) 0.5090(15) 0.3914(17) 0.0769 0.38(2) Uani . U P . 1 . .
C300 C 0.3289(14) 0.1944(10) 0.4366(8) 0.0774 0.61(2) Uani . U P 1 1 . .
C301 C 0.3336(5) 0.1891(4) 0.4438(4) 0.0741 0.39(2) Uani D U P 1 2 . .
Cl302 Cl 0.3074(13) 0.2669(6) 0.4599(9) 0.1593 0.39(2) Uani D U P 1 2 . .
Cl303 Cl 0.4070(6) 0.2288(6) 0.4030(6) 0.1548 0.61(2) Uani D U P 1 1 . .
Cl304 Cl 0.3867(7) 0.1911(12) 0.3823(5) 0.1285 0.39(2) Uani D U P 1 2 . .
Cl305 Cl 0.2734(9) 0.1298(3) 0.3960(6) 0.1418 0.61(2) Uani D U P 1 1 . .
Cl306 Cl 0.2351(8) 0.1421(7) 0.4234(6) 0.1055 0.39(2) Uani D U P 1 2 . .
Cl307 Cl 0.2661(7) 0.2433(6) 0.4646(4) 0.1288 0.61(2) Uani D U P 1 1 . .
C308 C 0.8917(12) 0.0647(11) 0.1808(10) 0.1924 1.0000 Uani . U . . . . .
Cl309 Cl 0.8646(5) 0.0461(4) 0.1102(3) 0.2520 1.0000 Uani . U . . . . .
Cl310 Cl 0.9619(6) 0.0230(5) 0.2014(5) 0.3037 1.0000 Uani . U . . . . .
Cl311 Cl 0.8020(4) 0.0401(3) 0.2247(2) 0.2006 1.0000 Uani . U . . . . .
C312 C 0.6409(7) 0.2042(5) 0.3235(4) 0.0780 1.0000 Uani . U . . . . .
Cl313 Cl 0.6811(3) 0.27304(16) 0.29546(16) 0.1241 1.0000 Uani . U . . . . .
Cl314 Cl 0.70238(19) 0.14566(15) 0.30535(15) 0.1016 1.0000 Uani . U . . . . .
Cl315 Cl 0.6392(2) 0.21930(15) 0.39537(13) 0.0966 1.0000 Uani . U . . . . .
C316 C 1.1221(16) 0.7038(12) 0.3364(12) 0.0553 0.55(6) Uani . U P 1 3 . .
Cl317 Cl 1.1192(7) 0.7782(6) 0.3126(6) 0.0916 0.55(6) Uani . U P 1 3 . .
Cl318 Cl 1.119(2) 0.7749(14) 0.3132(15) 0.1910 0.45(6) Uani . U P 1 4 . .
Cl319 Cl 1.1894(11) 0.6630(6) 0.2966(8) 0.0829 0.55(6) Uani . U P 1 3 . .
Cl320 Cl 1.2002(16) 0.6602(10) 0.3129(17) 0.1308 0.45(6) Uani . U P 1 4 . .
Cl321 Cl 1.1526(13) 0.7077(6) 0.4067(4) 0.1009 0.55(6) Uani . U P 1 3 . .
Cl322 Cl 1.111(4) 0.7116(10) 0.4024(10) 0.1721 0.45(6) Uani . U P 1 4 . .
C323 C 0.844(3) 0.7094(14) 0.3692(14) 0.0690 0.469(11) Uani . U P 2 2 . .
Cl324 Cl 0.7557(4) 0.6888(4) 0.3255(4) 0.1212 0.469(11) Uani . U P 2 2 . .
Cl325 Cl 0.8452(11) 0.6697(6) 0.4243(6) 0.1672 0.469(11) Uani . U P 2 2 . .
Cl326 Cl 0.8588(6) 0.7883(5) 0.3891(5) 0.0831 0.469(11) Uani . U P 2 2 . .
Cl328 Cl 0.9119(8) 0.6790(4) 0.4319(3) 0.1182 0.531(11) Uani . U P 2 1 . .
Cl329 Cl 0.8504(12) 0.7763(7) 0.3808(8) 0.1859 0.531(11) Uani . U P 2 1 . .
Cl330 Cl 0.7462(5) 0.6524(4) 0.3870(5) 0.1549 0.531(11) Uani . U P 2 1 . .
C327 C 0.854(3) 0.6944(15) 0.3774(16) 0.1048 0.531(11) Uani . U P 2 1 . .
C328 C 1.112(4) 0.696(3) 0.332(3) 0.1310 0.45(6) Uani . U P 1 4 . .
H21 H 0.6853 0.2034 -0.0760 0.0840 1.0000 Uiso R . . . . . .
H31 H 0.8242 0.2729 -0.0818 0.0869 1.0000 Uiso R . . . . . .
H41 H 0.9397 0.2278 -0.0276 0.0989 1.0000 Uiso R . . . . . .
H51 H 0.8720 0.1311 0.0123 0.0811 1.0000 Uiso R . . . . . .
H72 H 0.7084 0.0862 0.0245 0.0788 1.0000 Uiso R . . . . . .
H71 H 0.6391 0.1207 -0.0059 0.0789 1.0000 Uiso R . . . . . .
H121 H 0.7495 -0.1121 -0.0670 0.0709 1.0000 Uiso R . . . . . .
H141 H 0.6400 -0.1847 -0.2122 0.0579 1.0000 Uiso R . . . . . .
H161 H 0.6262 -0.0057 -0.1562 0.0620 1.0000 Uiso R . . . . . .
H173 H 0.6819 -0.2520 -0.1426 0.1050 1.0000 Uiso R . . . . . .
H171 H 0.7749 -0.2241 -0.1490 0.1049 1.0000 Uiso R . . . . . .
H172 H 0.7392 -0.2195 -0.0909 0.1050 1.0000 Uiso R . . . . . .
H221 H 0.5121 -0.0939 -0.3574 0.0518 1.0000 Uiso R . . . . . .
H231 H 0.4282 -0.0666 -0.4291 0.0489 1.0000 Uiso R . . . . . .
H251 H 0.3660 0.0756 -0.3276 0.0547 1.0000 Uiso R . . . . . .
H261 H 0.4508 0.0499 -0.2556 0.0619 1.0000 Uiso R . . . . . .
H291 H 0.2646 -0.0898 -0.4532 0.0590 1.0000 Uiso R . . . . . .
H301 H 0.2437 -0.1591 -0.5316 0.0591 1.0000 Uiso R . . . . . .
H311 H 0.2925 -0.1321 -0.6148 0.0681 1.0000 Uiso R . . . . . .
H321 H 0.3604 -0.0309 -0.6177 0.0739 1.0000 Uiso R . . . . . .
H331 H 0.3770 0.0396 -0.5390 0.0606 1.0000 Uiso R . . . . . .
H351 H 0.4821 0.0661 -0.4665 0.0601 1.0000 Uiso R . . . . . .
H361 H 0.5599 0.1639 -0.4629 0.0647 1.0000 Uiso R . . . . . .
H381 H 0.3717 0.2443 -0.4047 0.0611 1.0000 Uiso R . . . . . .
H391 H 0.2922 0.1478 -0.4083 0.0570 1.0000 Uiso R . . . . . .
H412 H 0.6349 0.3142 -0.3739 0.2610 1.0000 Uiso R . . . . . .
H411 H 0.5951 0.2478 -0.3614 0.2610 1.0000 Uiso R . . . . . .
H413 H 0.5497 0.3066 -0.3461 0.2610 1.0000 Uiso R . . . . . .
H421 H 0.5144 0.3734 -0.4159 0.2129 1.0000 Uiso R . . . . . .
H422 H 0.4558 0.3342 -0.4656 0.2130 1.0000 Uiso R . . . . . .
H423 H 0.4346 0.3296 -0.4034 0.2130 1.0000 Uiso R . . . . . .
H433 H 0.6253 0.3229 -0.4641 0.2599 1.0000 Uiso R . . . . . .
H431 H 0.5555 0.2850 -0.5073 0.2600 1.0000 Uiso R . . . . . .
H432 H 0.6185 0.2496 -0.4744 0.2599 1.0000 Uiso R . . . . . .
H451 H 0.2404 -0.0096 -0.3463 0.0600 1.0000 Uiso R . . . . . .
H461 H 0.1039 -0.0044 -0.3286 0.0630 1.0000 Uiso R . . . . . .
H481 H 0.0669 0.0760 -0.4661 0.0649 1.0000 Uiso R . . . . . .
H491 H 0.2037 0.0733 -0.4844 0.0520 1.0000 Uiso R . . . . . .
H513 H -0.0775 0.0805 -0.3121 0.1390 1.0000 Uiso R . . . . . .
H511 H 0.0104 0.1176 -0.3194 0.1389 1.0000 Uiso R . . . . . .
H512 H 0.0053 0.0530 -0.2947 0.1389 1.0000 Uiso R . . . . . .
H523 H -0.1215 0.0794 -0.4064 0.1530 1.0000 Uiso R . . . . . .
H521 H -0.0726 0.0558 -0.4565 0.1529 1.0000 Uiso R . . . . . .
H522 H -0.0381 0.1183 -0.4184 0.1530 1.0000 Uiso R . . . . . .
H532 H -0.1222 -0.0229 -0.3690 0.1619 1.0000 Uiso R . . . . . .
H533 H -0.0723 -0.0473 -0.4187 0.1621 1.0000 Uiso R . . . . . .
H531 H -0.0375 -0.0484 -0.3567 0.1620 1.0000 Uiso R . . . . . .
H551 H 0.4969 0.2106 -0.1113 0.1009 1.0000 Uiso R . . . . . .
H571 H 0.5817 0.3848 -0.0437 0.1470 1.0000 Uiso R . . . . . .
H581 H 0.4824 0.3772 0.0225 0.1810 1.0000 Uiso R . . . . . .
H591 H 0.3867 0.2874 0.0172 0.1351 1.0000 Uiso R . . . . . .
H641 H 0.2721 0.0815 -0.0970 0.1181 1.0000 Uiso R . . . . . .
H642 H 0.3129 0.0632 -0.0405 0.1180 1.0000 Uiso R . . . . . .
H652 H 0.3740 0.0278 -0.1451 0.1040 1.0000 Uiso R . . . . . .
H651 H 0.3057 -0.0167 -0.1177 0.1039 1.0000 Uiso R . . . . . .
H681 H 0.3744 -0.0816 -0.1695 0.0900 1.0000 Uiso R . . . . . .
H691 H 0.4130 -0.1804 -0.1933 0.0879 1.0000 Uiso R . . . . . .
H711 H 0.5544 -0.1595 -0.0482 0.0839 1.0000 Uiso R . . . . . .
H721 H 0.5154 -0.0617 -0.0254 0.0770 1.0000 Uiso R . . . . . .
H741 H 0.4829 -0.2649 -0.2133 0.1320 1.0000 Uiso R . . . . . .
H742 H 0.4141 -0.2856 -0.1714 0.1321 1.0000 Uiso R . . . . . .
H752 H 0.4690 -0.3736 -0.1973 0.1450 1.0000 Uiso R . . . . . .
H751 H 0.5090 -0.3489 -0.1360 0.1451 1.0000 Uiso R . . . . . .
H771 H 0.6006 -0.4256 -0.1844 0.1970 1.0000 Uiso R . . . . . .
H772 H 0.6609 -0.3756 -0.1427 0.1971 1.0000 Uiso R . . . . . .
H782 H 0.7428 -0.4209 -0.1990 0.1890 1.0000 Uiso R . . . . . .
H781 H 0.6819 -0.4156 -0.2518 0.1892 1.0000 Uiso R . . . . . .
H801 H 0.7106 -0.3467 -0.3037 0.1440 1.0000 Uiso R . . . . . .
H802 H 0.6748 -0.2942 -0.2645 0.1441 1.0000 Uiso R . . . . . .
H812 H 0.8439 -0.2814 -0.2815 0.1580 1.0000 Uiso R . . . . . .
H811 H 0.7800 -0.2591 -0.3264 0.1581 1.0000 Uiso R . . . . . .
H831 H 0.9127 -0.1758 -0.2575 0.1800 1.0000 Uiso R . . . . . .
H832 H 0.8524 -0.1573 -0.3057 0.1801 1.0000 Uiso R . . . . . .
H841 H 0.8862 -0.0836 -0.2041 0.2249 1.0000 Uiso R . . . . . .
H871 H 0.8636 0.0121 -0.1594 0.1240 1.0000 Uiso R . . . . . .
H881 H 0.8329 0.1124 -0.1433 0.1112 1.0000 Uiso R . . . . . .
H901 H 0.6927 0.0891 -0.2876 0.1071 1.0000 Uiso R . . . . . .
H911 H 0.7247 -0.0113 -0.3019 0.1211 1.0000 Uiso R . . . . . .
H931 H 0.7141 0.2024 -0.2706 0.1129 1.0000 Uiso R . . . . . .
H932 H 0.6365 0.1703 -0.2423 0.1129 1.0000 Uiso R . . . . . .
H942 H 0.7294 0.2844 -0.1946 0.1189 1.0000 Uiso R . . . . . .
H941 H 0.6502 0.2834 -0.2363 0.1190 1.0000 Uiso R . . . . . .
H1021 H 0.9044 0.3130 0.0895 0.0891 1.0000 Uiso R . . . . . .
H1031 H 0.8299 0.2177 0.1280 0.1060 1.0000 Uiso R . . . . . .
H1041 H 0.6764 0.2042 0.0928 0.1090 1.0000 Uiso R . . . . . .
H1051 H 0.6503 0.2929 0.0364 0.1081 1.0000 Uiso R . . . . . .
H1071 H 0.8570 0.3741 0.0011 0.0802 1.0000 Uiso R . . . . . .
H1072 H 0.7611 0.3828 -0.0061 0.0799 1.0000 Uiso R . . . . . .
H1121 H 0.7186 0.5891 0.0684 0.0748 1.0000 Uiso R . . . . . .
H1141 H 0.8415 0.6802 0.2024 0.0640 1.0000 Uiso R . . . . . .
H1161 H 0.8768 0.5034 0.1569 0.0589 1.0000 Uiso R . . . . . .
H1173 H 0.7616 0.7343 0.1506 0.1081 1.0000 Uiso R . . . . . .
H1172 H 0.7485 0.7095 0.0870 0.1082 1.0000 Uiso R . . . . . .
H1171 H 0.6794 0.6911 0.1265 0.1082 1.0000 Uiso R . . . . . .
H1221 H 0.9787 0.5855 0.3501 0.0568 1.0000 Uiso R . . . . . .
H1231 H 1.0586 0.5541 0.4218 0.0538 1.0000 Uiso R . . . . . .
H1251 H 1.1589 0.4400 0.3112 0.0627 1.0000 Uiso R . . . . . .
H1261 H 1.0864 0.4750 0.2391 0.0638 1.0000 Uiso R . . . . . .
H1291 H 1.2214 0.5876 0.4464 0.0578 1.0000 Uiso R . . . . . .
H1301 H 1.2466 0.6535 0.5283 0.0700 1.0000 Uiso R . . . . . .
H1321 H 1.1615 0.5089 0.6102 0.0932 1.0000 Uiso R . . . . . .
H1331 H 1.1368 0.4461 0.5270 0.0769 1.0000 Uiso R . . . . . .
H1351 H 1.0137 0.4365 0.4541 0.0690 1.0000 Uiso R . . . . . .
H1361 H 0.9290 0.3428 0.4539 0.0791 1.0000 Uiso R . . . . . .
H1381 H 1.1069 0.2524 0.3904 0.0769 1.0000 Uiso R . . . . . .
H1391 H 1.1920 0.3456 0.3917 0.0672 1.0000 Uiso R . . . . . .
H1412 H 0.9168 0.1431 0.3678 0.1889 1.0000 Uiso R . . . . . .
H1413 H 1.0052 0.1767 0.3562 0.1891 1.0000 Uiso R . . . . . .
H1411 H 0.9238 0.2052 0.3388 0.1890 1.0000 Uiso R . . . . . .
H1422 H 0.9627 0.1443 0.4629 0.2290 1.0000 Uiso R . . . . . .
H1421 H 1.0512 0.1802 0.4552 0.2289 1.0000 Uiso R . . . . . .
H1423 H 0.9950 0.2078 0.5009 0.2291 1.0000 Uiso R . . . . . .
H1431 H 0.8310 0.1893 0.4249 0.1649 1.0000 Uiso R . . . . . .
H1433 H 0.8630 0.2435 0.4728 0.1650 1.0000 Uiso R . . . . . .
H1432 H 0.8455 0.2590 0.4117 0.1651 1.0000 Uiso R . . . . . .
H1451 H 1.2751 0.5217 0.3515 0.0579 1.0000 Uiso R . . . . . .
H1461 H 1.4126 0.5158 0.3399 0.0630 1.0000 Uiso R . . . . . .
H1481 H 1.4185 0.3972 0.4548 0.0903 1.0000 Uiso R . . . . . .
H1491 H 1.2812 0.4054 0.4679 0.0791 1.0000 Uiso R . . . . . .
H1511 H 1.6183 0.4842 0.3432 0.1339 0.62(2) Uiso R . P . 2 . .
H1512 H 1.5534 0.5314 0.3561 0.1339 0.62(2) Uiso R . P . 2 . .
H1513 H 1.5310 0.4752 0.3087 0.1339 0.62(2) Uiso R . P . 2 . .
H1522 H 1.5966 0.3786 0.3820 0.1300 0.62(2) Uiso R . P . 2 . .
H1523 H 1.5089 0.3588 0.4036 0.1300 0.62(2) Uiso R . P . 2 . .
H1521 H 1.5166 0.3662 0.3402 0.1299 0.62(2) Uiso R . P . 2 . .
H1533 H 1.6350 0.4765 0.4379 0.1350 0.62(2) Uiso R . P . 2 . .
H1532 H 1.5671 0.5205 0.4516 0.1349 0.62(2) Uiso R . P . 2 . .
H1531 H 1.5585 0.4529 0.4703 0.1348 0.62(2) Uiso R . P . 2 . .
H1551 H 1.0943 0.3314 0.1352 0.1000 1.0000 Uiso R . . . . . .
H1571 H 1.0046 0.1451 0.0930 0.1909 1.0000 Uiso R . . . . . .
H1581 H 1.0679 0.1508 0.0167 0.2151 1.0000 Uiso R . . . . . .
H1591 H 1.1524 0.2373 -0.0058 0.1401 1.0000 Uiso R . . . . . .
H1651 H 1.2305 0.5545 0.0979 0.1131 1.0000 Uiso R . . . . . .
H1652 H 1.1774 0.5097 0.1344 0.1131 1.0000 Uiso R . . . . . .
H1681 H 1.1481 0.6086 0.1586 0.1029 1.0000 Uiso R . . . . . .
H1691 H 1.0835 0.6971 0.1843 0.0939 1.0000 Uiso R . . . . . .
H1711 H 0.9216 0.6537 0.0498 0.0809 1.0000 Uiso R . . . . . .
H1741 H 1.0495 0.7977 0.1626 0.1340 1.0000 Uiso R . . . . . .
H1742 H 0.9977 0.7650 0.2079 0.1341 1.0000 Uiso R . . . . . .
H1751 H 0.9760 0.8703 0.1997 0.1500 1.0000 Uiso R . . . . . .
H1752 H 0.9291 0.8453 0.1408 0.1501 1.0000 Uiso R . . . . . .
H1781 H 0.7173 0.8866 0.2409 0.1570 1.0000 Uiso R . . . . . .
H1782 H 0.7746 0.8487 0.2775 0.1570 1.0000 Uiso R . . . . . .
H1802 H 0.5943 0.8218 0.2465 0.2111 1.0000 Uiso R . . . . . .
H1801 H 0.6460 0.7913 0.2919 0.2111 1.0000 Uiso R . . . . . .
H1811 H 0.5162 0.7289 0.2368 0.1720 1.0000 Uiso R . . . . . .
H1832 H 0.5283 0.6151 0.2596 0.1940 1.0000 Uiso R . . . . . .
H1831 H 0.5052 0.6219 0.1959 0.1941 1.0000 Uiso R . . . . . .
H1871 H 0.6351 0.4554 0.1619 0.0989 1.0000 Uiso R . . . . . .
H1881 H 0.7167 0.3714 0.1586 0.0910 1.0000 Uiso R . . . . . .
H1901 H 0.8513 0.4508 0.2978 0.1110 1.0000 Uiso R . . . . . .
H1911 H 0.7723 0.5314 0.3008 0.1190 1.0000 Uiso R . . . . . .
H1932 H 0.9433 0.3884 0.2642 0.1280 1.0000 Uiso R . . . . . .
H1931 H 0.8840 0.3535 0.3038 0.1280 1.0000 Uiso R . . . . . .
H1942 H 0.9818 0.2911 0.2852 0.1650 1.0000 Uiso R . . . . . .
H1941 H 0.8977 0.2603 0.2496 0.1650 1.0000 Uiso R . . . . . .
H2511 H 1.5833 0.4123 0.3122 0.1270 0.38(2) Uiso R . P . 1 . .
H2512 H 1.5147 0.4538 0.2950 0.1269 0.38(2) Uiso R . P . 1 . .
H2513 H 1.4881 0.3848 0.3079 0.1270 0.38(2) Uiso R . P . 1 . .
H2523 H 1.6151 0.3933 0.4043 0.1260 0.38(2) Uiso R . P . 1 . .
H2522 H 1.5635 0.4131 0.4546 0.1260 0.38(2) Uiso R . P . 1 . .
H2521 H 1.5240 0.3600 0.4076 0.1260 0.38(2) Uiso R . P . 1 . .
H3081 H 0.9091 0.1101 0.1899 0.2611 1.0000 Uiso R . . . . . .
H3121 H 0.5825 0.1903 0.3079 0.0954 1.0000 Uiso R . . . . . .
H3231 H 0.8899 0.6979 0.3470 0.0961 0.469(11) Uiso R . P 2 2 . .
H3271 H 0.8728 0.6795 0.3409 0.1091 0.531(11) Uiso R . P 2 1 . .
H951 H 0.6012 0.2198 -0.1543 0.1061 1.0000 Uiso R . . . . . .
H631 H 0.4321 0.1274 -0.0924 0.1039 1.0000 Uiso R . . . . . .
H201 H 0.5556 -0.0087 -0.2273 0.0517 1.0000 Uiso R . . . . . .
H81 H 0.6341 0.0487 -0.0819 0.0719 1.0000 Uiso R . . . . . .
H1951 H 0.9904 0.3294 0.1872 0.1291 1.0000 Uiso R . . . . . .
H1631 H 1.1220 0.4079 0.0927 0.1139 1.0000 Uiso R . . . . . .
H1081 H 0.8706 0.4505 0.0769 0.0851 1.0000 Uiso R . . . . . .
H1201 H 0.9717 0.5223 0.2114 0.0580 1.0000 Uiso R . . . . . .
H3001 H 0.3555 0.1774 0.4680 0.0853 0.61(2) Uiso R . P 1 1 . .
H3011 H 0.3656 0.1749 0.4747 0.1231 0.39(2) Uiso R . P 1 2 . .
H3161 H 1.0657 0.6798 0.3294 0.1282 0.55(6) Uiso R . P 1 3 . .
H2531 H 1.6334 0.5003 0.3850 0.1002 0.38(2) Uiso R . P . 1 . .
H2532 H 1.5780 0.5298 0.4281 0.1002 0.38(2) Uiso R . P . 1 . .
H2533 H 1.5606 0.5351 0.3651 0.1002 0.38(2) Uiso R . P . 1 . .
H1311 H 1.2200 0.6131 0.6138 0.0897 1.0000 Uiso R . . . . . .
H1641 H 1.2715 0.4580 0.0789 0.1314 1.0000 Uiso R . . . . . .
H1642 H 1.2135 0.4661 0.0273 0.1314 1.0000 Uiso R . . . . . .
H1721 H 0.9847 0.5636 0.0238 0.0861 1.0000 Uiso R . . . . . .
H3281 H 1.0610 0.6719 0.3165 0.1480 0.45(6) Uiso R . P 1 4 . .
H1841 H 0.6056 0.5656 0.1704 0.1913 1.0000 Uiso R . . . . . .
H1842 H 0.5505 0.5280 0.2088 0.1913 1.0000 Uiso R . . . . . .
H1771 H 0.8530 0.9023 0.2243 0.1588 1.0000 Uiso R . . . . . .
H1772 H 0.7987 0.8704 0.1712 0.1588 1.0000 Uiso R . . . . . .

loop_
_atom_site_aniso_label
_atom_site_aniso_U_11
_atom_site_aniso_U_22
_atom_site_aniso_U_33
_atom_site_aniso_U_23
_atom_site_aniso_U_13
_atom_site_aniso_U_12
Fe1 0.0718(9) 0.0533(8) 0.0515(8) 0.0032(6) -0.0021(6) -0.0091(6)
C2 0.084(4) 0.057(4) 0.054(3) -0.002(2) -0.006(3) 0.005(3)
C3 0.104(5) 0.053(4) 0.057(3) 0.000(3) 0.015(4) -0.003(3)
C4 0.071(3) 0.062(5) 0.092(5) -0.004(4) 0.012(3) -0.011(3)
C5 0.072(3) 0.055(3) 0.080(5) 0.002(3) -0.010(4) -0.004(3)
C6 0.069(3) 0.054(3) 0.057(4) 0.0015(18) -0.002(3) -0.006(3)
C7 0.080(5) 0.067(4) 0.050(5) -0.003(3) 0.003(4) -0.017(3)
N8 0.069(5) 0.059(3) 0.046(4) 0.003(3) -0.009(3) -0.009(3)
C9 0.058(5) 0.063(4) 0.057(5) 0.007(3) -0.007(3) -0.010(3)
O10 0.083(5) 0.076(4) 0.072(4) 0.005(3) -0.028(3) -0.004(3)
C11 0.045(5) 0.052(3) 0.049(4) 0.016(2) -0.004(3) -0.007(3)
C12 0.050(5) 0.059(3) 0.056(4) 0.015(3) -0.016(4) 0.000(4)
N13 0.048(4) 0.056(3) 0.058(4) 0.015(2) -0.012(3) 0.005(3)
C14 0.044(5) 0.050(3) 0.051(4) 0.010(3) -0.011(3) 0.000(3)
C15 0.044(5) 0.050(3) 0.050(4) 0.013(2) -0.004(3) 0.000(3)
C16 0.048(5) 0.044(4) 0.063(4) 0.014(3) -0.016(3) -0.008(4)
C17 0.077(7) 0.065(4) 0.071(6) 0.016(4) -0.018(5) 0.021(5)
C18 0.044(4) 0.043(3) 0.049(4) 0.013(2) -0.002(3) -0.002(3)
O19 0.061(4) 0.047(3) 0.053(3) 0.008(2) -0.016(3) 0.012(3)
N20 0.045(4) 0.042(3) 0.050(3) 0.011(3) -0.004(3) -0.001(3)
C21 0.044(4) 0.037(4) 0.052(3) 0.010(3) -0.008(3) -0.005(3)
C22 0.046(4) 0.044(4) 0.050(3) 0.013(3) 0.004(3) 0.008(3)
C23 0.040(4) 0.048(4) 0.043(3) 0.007(3) 0.003(3) 0.003(3)
C24 0.037(4) 0.049(4) 0.038(3) 0.011(2) 0.001(3) 0.002(3)
C25 0.057(5) 0.044(4) 0.047(3) 0.004(3) -0.003(3) 0.014(3)
C26 0.064(5) 0.044(4) 0.044(4) 0.001(3) -0.010(3) 0.006(3)
C27 0.038(3) 0.049(3) 0.045(3) 0.012(2) -0.003(2) 0.001(2)
C28 0.032(4) 0.049(3) 0.044(2) 0.012(2) -0.003(3) 0.006(3)
C29 0.047(5) 0.054(3) 0.048(4) 0.014(3) -0.002(4) -0.002(3)
C30 0.040(4) 0.050(4) 0.062(4) 0.006(3) -0.002(4) 0.007(3)
C31 0.051(5) 0.066(4) 0.053(4) -0.003(4) 0.000(4) 0.013(4)
C32 0.066(6) 0.074(4) 0.043(3) 0.014(3) 0.004(4) 0.008(4)
C33 0.049(5) 0.054(4) 0.048(3) 0.016(2) 0.001(4) 0.003(4)
C34 0.038(3) 0.046(2) 0.046(4) 0.014(3) -0.006(3) 0.004(2)
C35 0.044(3) 0.054(3) 0.049(5) 0.015(4) 0.003(3) 0.003(3)
C36 0.045(4) 0.064(3) 0.056(5) 0.018(4) 0.006(4) -0.006(3)
C37 0.063(3) 0.055(3) 0.078(4) 0.011(3) 0.001(3) -0.012(2)
C38 0.061(4) 0.047(3) 0.054(5) 0.006(4) -0.001(4) 0.001(3)
C39 0.044(4) 0.049(3) 0.046(5) 0.009(4) -0.001(3) 0.005(2)
C40 0.074(4) 0.062(3) 0.092(4) 0.011(3) 0.000(3) -0.021(2)
C41 0.101(6) 0.087(6) 0.112(5) 0.011(5) -0.026(4) -0.031(5)
C42 0.090(5) 0.060(4) 0.138(7) 0.018(5) -0.002(5) -0.017(3)
C43 0.115(6) 0.081(5) 0.123(5) 0.009(5) 0.035(4) -0.034(5)
C44 0.041(3) 0.042(4) 0.047(4) 0.009(3) 0.001(2) 0.003(3)
C45 0.043(3) 0.057(5) 0.054(4) 0.021(4) 0.003(3) 0.009(4)
C46 0.045(3) 0.065(5) 0.057(5) 0.017(4) 0.012(3) 0.001(4)
C47 0.036(3) 0.053(5) 0.067(4) 0.011(3) 0.006(3) -0.003(3)
C48 0.037(3) 0.062(5) 0.064(5) 0.016(4) 0.000(3) -0.002(4)
C49 0.037(3) 0.048(5) 0.057(5) 0.023(4) 0.001(3) -0.005(3)
C50 0.044(4) 0.075(5) 0.092(5) 0.016(4) 0.021(4) 0.007(4)
C51 0.085(8) 0.097(7) 0.101(5) 0.006(5) 0.034(5) 0.022(6)
C52 0.054(6) 0.141(9) 0.124(7) 0.033(7) 0.007(6) 0.037(6)
C53 0.053(6) 0.091(5) 0.160(11) 0.002(6) 0.033(7) -0.018(5)
Cl54 0.0777(16) 0.0628(14) 0.0565(14) 0.0033(11) -0.0047(12) 0.0060(12)
C55 0.117(8) 0.071(5) 0.068(6) 0.010(5) -0.002(4) 0.043(4)
C56 0.157(9) 0.068(5) 0.074(6) 0.016(4) -0.009(5) 0.033(4)
C57 0.182(12) 0.078(6) 0.090(8) 0.001(5) -0.011(6) 0.031(6)
C58 0.237(16) 0.115(7) 0.081(9) -0.001(7) 0.013(8) 0.044(7)
C59 0.172(11) 0.121(7) 0.066(7) 0.012(5) 0.015(7) 0.064(6)
C60 0.131(7) 0.101(5) 0.053(5) 0.025(4) -0.003(4) 0.060(4)
C61 0.113(7) 0.119(5) 0.053(6) 0.028(5) 0.010(5) 0.059(4)
O62 0.126(6) 0.161(8) 0.109(7) 0.032(6) 0.037(5) 0.078(5)
N63 0.103(6) 0.105(4) 0.068(5) 0.031(4) 0.016(5) 0.047(4)
C64 0.098(8) 0.117(5) 0.090(7) 0.037(6) 0.005(6) 0.041(3)
C65 0.083(7) 0.103(5) 0.090(7) 0.036(5) 0.002(5) 0.024(5)
O66 0.076(4) 0.097(4) 0.078(4) 0.031(3) 0.008(3) 0.022(3)
C67 0.057(6) 0.092(5) 0.068(5) 0.024(3) 0.004(4) 0.009(4)
C68 0.067(6) 0.099(5) 0.063(5) 0.030(4) 0.000(4) 0.003(5)
C69 0.072(6) 0.095(5) 0.054(5) 0.021(4) 0.004(4) -0.005(5)
C70 0.072(6) 0.076(4) 0.061(4) 0.027(3) 0.008(4) -0.011(4)
C71 0.069(6) 0.081(5) 0.063(5) 0.025(3) -0.001(4) 0.003(4)
C72 0.065(6) 0.080(5) 0.055(5) 0.029(4) 0.007(4) 0.002(4)
O73 0.097(5) 0.071(3) 0.083(4) 0.022(3) -0.003(4) -0.010(3)
C74 0.090(7) 0.093(6) 0.122(9) -0.008(5) -0.001(6) -0.017(5)
C75 0.122(7) 0.081(5) 0.145(11) -0.004(6) 0.014(8) -0.022(6)
O76 0.111(5) 0.083(5) 0.130(7) 0.016(5) -0.006(5) 0.000(4)
C77 0.176(11) 0.103(9) 0.168(14) 0.042(9) 0.018(9) 0.038(7)
C78 0.140(10) 0.101(8) 0.153(11) 0.007(8) -0.016(8) 0.029(6)
O79 0.117(7) 0.106(6) 0.135(7) 0.003(5) -0.019(5) 0.029(5)
C80 0.149(12) 0.125(8) 0.088(8) -0.008(6) -0.003(7) 0.013(7)
C81 0.149(11) 0.126(7) 0.117(10) -0.008(5) 0.016(9) 0.019(7)
O82 0.144(7) 0.102(5) 0.100(6) 0.021(4) 0.033(5) 0.033(4)
C83 0.136(10) 0.118(6) 0.110(9) 0.019(6) 0.040(8) 0.030(4)
C84 0.127(7) 0.112(5) 0.238(8) -0.001(5) 0.069(7) 0.016(4)
O85 0.120(7) 0.112(4) 0.237(8) -0.001(5) 0.071(6) 0.011(4)
C86 0.111(7) 0.109(5) 0.224(8) 0.004(5) 0.063(6) 0.008(5)
C87 0.081(8) 0.090(5) 0.197(9) 0.046(5) 0.040(7) -0.001(6)
C88 0.056(6) 0.086(5) 0.141(8) 0.034(5) 0.017(5) -0.014(5)
C89 0.079(6) 0.076(4) 0.067(5) 0.008(3) 0.031(4) -0.008(4)
C90 0.110(8) 0.078(5) 0.081(6) -0.008(4) 0.044(5) -0.025(5)
C91 0.105(8) 0.084(5) 0.128(7) -0.016(5) 0.084(5) -0.017(5)
O92 0.103(5) 0.076(3) 0.067(4) 0.005(3) 0.002(3) -0.002(3)
C93 0.100(8) 0.096(6) 0.077(7) 0.013(5) -0.003(5) -0.003(5)
C94 0.111(9) 0.094(6) 0.087(7) 0.019(5) -0.010(5) 0.008(6)
N95 0.113(7) 0.074(4) 0.077(5) 0.009(4) -0.015(4) 0.009(5)
C96 0.106(8) 0.071(4) 0.100(7) 0.002(4) -0.019(4) 0.008(5)
O97 0.180(10) 0.075(4) 0.153(9) 0.014(5) 0.020(7) 0.003(5)
C102 0.098(4) 0.058(4) 0.057(4) 0.004(2) -0.019(3) -0.010(3)
C103 0.141(6) 0.065(4) 0.0521(16) 0.007(3) -0.009(4) -0.016(4)
C104 0.119(5) 0.073(5) 0.068(4) -0.006(3) 0.027(3) -0.023(4)
C105 0.081(3) 0.077(5) 0.070(5) -0.014(3) 0.011(3) -0.008(3)
C106 0.080(4) 0.059(2) 0.046(4) -0.002(2) -0.005(3) -0.006(3)
C107 0.106(7) 0.053(3) 0.054(5) 0.001(2) 0.001(5) 0.007(4)
N108 0.095(5) 0.058(3) 0.046(4) -0.001(3) -0.007(4) 0.014(3)
C109 0.077(5) 0.060(4) 0.045(5) 0.006(3) -0.006(4) 0.007(3)
O110 0.090(4) 0.083(5) 0.066(4) 0.001(3) -0.026(3) 0.003(4)
C111 0.053(5) 0.060(3) 0.035(4) 0.009(3) 0.003(3) 0.006(3)
C112 0.061(5) 0.062(4) 0.048(5) 0.009(3) -0.008(4) 0.009(4)
N113 0.058(4) 0.061(3) 0.046(4) 0.008(3) -0.001(3) 0.014(3)
C114 0.054(5) 0.057(4) 0.044(4) 0.006(3) 0.000(3) 0.006(3)
C115 0.045(4) 0.053(3) 0.043(4) 0.011(3) 0.001(3) -0.002(3)
C116 0.055(5) 0.054(4) 0.047(4) 0.007(3) -0.005(3) 0.009(4)
C117 0.080(7) 0.072(5) 0.065(6) 0.005(4) -0.011(5) 0.030(5)
C118 0.052(5) 0.049(4) 0.041(4) 0.006(2) 0.001(3) 0.003(3)
O119 0.069(4) 0.053(3) 0.046(3) 0.001(2) -0.012(3) 0.014(3)
N120 0.055(4) 0.050(3) 0.046(3) 0.006(3) 0.000(3) 0.005(3)
C121 0.052(5) 0.050(4) 0.047(3) 0.010(3) 0.003(3) 0.005(3)
C122 0.041(4) 0.057(5) 0.049(3) 0.008(3) 0.003(3) 0.012(3)
C123 0.048(5) 0.053(5) 0.047(3) 0.008(3) 0.002(3) 0.011(3)
C124 0.040(4) 0.042(4) 0.046(2) 0.008(3) 0.001(3) 0.002(3)
C125 0.054(5) 0.043(4) 0.049(3) 0.001(3) -0.003(3) 0.003(3)
C126 0.060(5) 0.049(5) 0.043(3) -0.001(3) -0.002(3) 0.007(3)
C127 0.042(3) 0.049(3) 0.047(3) 0.013(2) 0.003(3) 0.002(2)
C128 0.036(4) 0.061(3) 0.042(2) 0.012(2) -0.001(3) 0.004(3)
C129 0.047(5) 0.056(3) 0.051(3) 0.008(3) 0.004(4) 0.010(4)
C130 0.053(5) 0.065(4) 0.062(4) -0.002(3) -0.003(4) 0.009(4)
C131 0.057(6) 0.091(5) 0.052(4) -0.007(4) 0.002(4) 0.009(5)
C132 0.087(7) 0.101(5) 0.040(3) 0.009(4) 0.007(5) -0.006(6)
C133 0.078(6) 0.072(5) 0.043(3) 0.015(3) 0.002(4) -0.002(5)
C134 0.033(3) 0.049(2) 0.060(5) 0.017(3) 0.001(3) 0.003(2)
C135 0.043(4) 0.053(3) 0.076(6) 0.007(4) 0.016(4) 0.003(3)
C136 0.045(4) 0.065(3) 0.087(7) 0.019(5) 0.021(4) -0.005(3)
C137 0.056(3) 0.056(3) 0.076(4) 0.020(3) 0.005(3) -0.006(2)
C138 0.069(4) 0.049(3) 0.076(6) 0.013(4) 0.020(5) 0.002(3)
C139 0.051(4) 0.052(3) 0.062(5) 0.012(4) 0.016(4) 0.004(3)
C140 0.068(3) 0.061(3) 0.086(4) 0.022(3) 0.002(3) -0.013(3)
C141 0.102(6) 0.074(5) 0.095(4) 0.010(4) 0.007(4) -0.023(5)
C142 0.094(5) 0.071(5) 0.113(5) 0.040(4) -0.015(5) -0.020(4)
C143 0.065(3) 0.075(5) 0.119(6) 0.017(5) 0.008(4) -0.021(4)
C144 0.039(3) 0.047(4) 0.036(4) 0.005(3) -0.001(2) -0.002(3)
C145 0.050(3) 0.052(5) 0.046(4) 0.014(3) 0.006(3) 0.005(3)
C146 0.048(3) 0.047(5) 0.059(5) 0.011(3) 0.010(3) -0.001(3)
C147 0.045(3) 0.059(5) 0.072(5) 0.013(4) 0.006(3) 0.005(3)
C148 0.053(4) 0.091(7) 0.086(7) 0.044(5) 0.006(4) 0.017(5)
C149 0.048(3) 0.080(6) 0.068(6) 0.040(4) 0.001(4) 0.004(4)
C150 0.046(4) 0.092(7) 0.102(7) 0.026(6) 0.009(5) 0.012(4)
C151 0.094(16) 0.110(18) 0.12(2) 0.041(17) 0.061(16) 0.015(13)
C152 0.074(18) 0.093(16) 0.15(2) 0.019(16) 0.036(16) 0.032(12)
C153 0.036(10) 0.118(17) 0.15(2) -0.010(15) -0.039(11) 0.000(10)
Cl154 0.0646(15) 0.0654(14) 0.0594(14) -0.0070(11) -0.0032(11) 0.0086(11)
C155 0.092(8) 0.093(6) 0.093(6) 0.031(5) -0.008(5) 0.050(5)
C156 0.084(8) 0.110(6) 0.152(8) 0.042(5) -0.020(6) 0.032(6)
C157 0.119(12) 0.121(7) 0.163(11) 0.021(7) -0.043(8) -0.005(8)
C158 0.113(13) 0.146(7) 0.154(11) -0.008(9) -0.047(8) 0.001(8)
C159 0.095(9) 0.134(7) 0.103(8) -0.011(6) -0.027(6) 0.035(6)
C160 0.090(7) 0.111(5) 0.093(6) 0.015(5) -0.009(5) 0.056(5)
C161 0.103(8) 0.120(4) 0.065(7) 0.021(5) 0.003(4) 0.057(5)
O162 0.140(7) 0.149(7) 0.108(7) 0.034(6) 0.042(5) 0.079(6)
N163 0.121(7) 0.107(4) 0.077(6) 0.040(5) 0.035(5) 0.050(5)
C164 0.117(9) 0.118(5) 0.118(9) 0.051(7) 0.046(8) 0.048(5)
C165 0.099(7) 0.104(5) 0.108(8) 0.046(6) 0.021(5) 0.035(5)
O166 0.097(5) 0.095(5) 0.085(5) 0.040(4) 0.021(4) 0.026(4)
C167 0.064(5) 0.086(6) 0.074(5) 0.029(4) 0.012(4) 0.005(4)
C168 0.063(6) 0.094(6) 0.076(6) 0.032(4) 0.000(4) -0.002(4)
C169 0.073(6) 0.096(6) 0.060(5) 0.022(4) 0.010(4) -0.005(4)
C170 0.073(6) 0.075(5) 0.065(5) 0.022(3) 0.012(4) -0.003(4)
C171 0.079(6) 0.086(6) 0.055(5) 0.023(3) 0.008(4) 0.013(4)
C172 0.066(6) 0.082(6) 0.069(6) 0.013(4) 0.004(4) 0.003(4)
O173 0.079(4) 0.075(4) 0.077(4) 0.016(3) 0.020(3) -0.004(3)
C174 0.098(7) 0.085(6) 0.121(9) -0.005(5) 0.011(6) -0.014(5)
C175 0.128(9) 0.088(7) 0.140(11) -0.010(7) 0.035(8) -0.001(6)
O176 0.111(5) 0.075(5) 0.104(6) -0.002(4) 0.009(4) 0.004(4)
C177 0.133(9) 0.080(7) 0.175(13) 0.002(8) 0.036(8) 0.015(5)
C178 0.135(9) 0.080(7) 0.168(13) 0.003(8) 0.037(8) 0.023(5)
O179 0.115(6) 0.109(6) 0.120(7) -0.004(5) 0.028(5) 0.013(4)
C180 0.130(11) 0.140(7) 0.193(15) -0.034(11) 0.065(9) 0.005(7)
C181 0.097(9) 0.133(7) 0.205(15) -0.007(11) 0.043(10) 0.018(4)
O182 0.123(7) 0.117(5) 0.181(9) 0.040(7) 0.035(7) 0.019(4)
C183 0.105(9) 0.135(7) 0.184(14) 0.016(10) 0.017(10) 0.009(4)
C184 0.161(13) 0.112(7) 0.205(16) 0.051(10) -0.003(9) 0.028(7)
O185 0.123(7) 0.116(6) 0.163(9) 0.014(6) 0.020(6) 0.017(5)
C186 0.093(7) 0.098(6) 0.080(6) 0.019(4) 0.026(4) -0.006(5)
C187 0.081(7) 0.098(6) 0.079(6) 0.024(4) 0.007(5) -0.017(4)
C188 0.084(7) 0.083(6) 0.064(5) 0.015(4) 0.000(4) -0.025(4)
C189 0.079(6) 0.111(6) 0.049(5) 0.014(4) 0.013(4) -0.014(4)
C190 0.082(7) 0.136(8) 0.043(5) 0.003(4) 0.013(4) -0.006(5)
C191 0.093(8) 0.126(7) 0.066(6) 0.000(6) 0.022(4) -0.008(5)
O192 0.098(5) 0.112(5) 0.068(4) 0.023(4) -0.003(3) -0.006(4)
C193 0.095(7) 0.16(1) 0.076(6) 0.060(6) -0.001(4) -0.018(5)
C194 0.132(10) 0.177(11) 0.108(7) 0.090(7) -0.004(7) 0.019(7)
N195 0.103(7) 0.138(6) 0.096(6) 0.055(6) -0.021(5) 0.008(6)
C196 0.105(9) 0.119(6) 0.143(9) 0.061(6) -0.024(6) 0.001(8)
O197 0.181(11) 0.145(7) 0.246(13) 0.118(8) 0.001(9) 0.020(8)
C251 0.031(13) 0.09(2) 0.118(10) 0.002(12) 0.024(10) -0.001(12)
C252 0.053(16) 0.12(2) 0.16(3) 0.05(2) -0.01(2) 0.024(16)
C253 0.036(9) 0.102(12) 0.09(2) 0.011(12) 0.009(15) 0.006(9)
C300 0.095(12) 0.094(12) 0.040(10) 0.000(7) -0.003(7) 0.012(4)
C301 0.053(12) 0.077(11) 0.101(18) 0.033(15) -0.008(12) 0.028(9)
Cl302 0.150(14) 0.105(8) 0.209(14) -0.046(9) -0.091(10) 0.069(8)
Cl303 0.137(6) 0.163(8) 0.150(7) -0.006(7) 0.053(5) -0.033(6)
Cl304 0.088(7) 0.190(17) 0.117(9) 0.050(9) 0.015(6) 0.024(7)
Cl305 0.156(9) 0.083(4) 0.167(10) 0.013(4) -0.069(8) -0.017(4)
Cl306 0.093(7) 0.117(7) 0.104(8) 0.059(6) -0.019(6) -0.021(6)
Cl307 0.108(7) 0.177(8) 0.112(5) 0.009(5) -0.006(5) 0.074(6)
C308 0.141(10) 0.207(17) 0.213(7) 0.063(14) -0.082(8) -0.028(10)
Cl309 0.249(7) 0.276(8) 0.186(5) 0.014(5) 0.022(4) -0.135(6)
Cl310 0.271(8) 0.302(10) 0.410(11) 0.221(9) 0.099(7) 0.125(8)
Cl311 0.210(5) 0.249(7) 0.139(4) 0.010(4) -0.022(3) 0.047(5)
C312 0.073(6) 0.071(5) 0.079(3) -0.005(4) -0.021(5) -0.008(3)
Cl313 0.151(3) 0.094(2) 0.112(2) 0.0257(19) -0.040(2) -0.030(2)
Cl314 0.082(2) 0.095(2) 0.122(3) -0.0084(18) 0.0180(18) 0.0006(15)
Cl315 0.092(2) 0.100(2) 0.0853(18) -0.0170(15) 0.0060(16) -0.0082(17)
C316 0.041(7) 0.038(7) 0.074(5) -0.002(5) -0.015(5) -0.028(5)
Cl317 0.085(8) 0.057(5) 0.129(8) 0.019(4) -0.040(6) 0.006(4)
Cl318 0.21(3) 0.135(12) 0.24(2) 0.048(15) -0.01(2) 0.046(12)
Cl319 0.082(6) 0.065(5) 0.102(7) 0.014(5) 0.010(5) 0.007(3)
Cl320 0.072(7) 0.159(14) 0.183(15) 0.108(12) 0.020(9) 0.019(6)
Cl321 0.137(10) 0.081(5) 0.074(4) 0.009(4) -0.020(4) -0.013(5)
Cl322 0.25(3) 0.119(10) 0.128(6) -0.037(7) -0.031(13) 0.004(13)
C323 0.048(10) 0.076(6) 0.082(13) -0.016(8) 0.003(8) 0.032(13)
Cl324 0.055(4) 0.164(8) 0.124(7) -0.068(6) -0.008(4) 0.013(4)
Cl325 0.175(13) 0.158(9) 0.185(10) 0.087(9) 0.011(8) 0.032(9)
Cl326 0.076(5) 0.080(5) 0.091(6) -0.026(4) -0.024(4) 0.047(4)
Cl328 0.160(7) 0.101(5) 0.093(5) 0.005(4) -0.009(5) 0.032(5)
Cl329 0.257(15) 0.104(8) 0.221(17) 0.073(10) 0.054(12) 0.052(6)
Cl330 0.117(5) 0.117(5) 0.226(13) -0.022(6) 0.028(6) 0.025(4)
C327 0.117(16) 0.102(10) 0.109(18) 0.030(17) 0.018(13) 0.046(15)
C328 0.146(7) 0.129(7) 0.126(5) 0.017(5) 0.001(5) 0.051(5)

loop_
_atom_type_symbol
_atom_type_scat_dispersion_real
_atom_type_scat_dispersion_imag
_atom_type_scat_Cromer_Mann_a1
_atom_type_scat_Cromer_Mann_b1
_atom_type_scat_Cromer_Mann_a2
_atom_type_scat_Cromer_Mann_b2
_atom_type_scat_Cromer_Mann_a3
_atom_type_scat_Cromer_Mann_b3
_atom_type_scat_Cromer_Mann_a4
_atom_type_scat_Cromer_Mann_b4
_atom_type_scat_Cromer_Mann_c
_atom_type_scat_source
C 0.0033 0.0016 2.3100 20.8439 1.0200 10.2075 1.5886 0.5687 0.8650 51.6512 0.2156 'International Tables Vol C 4.2.6.8 and 6.1.1.4'
H 0.0000 0.0000 0.4930 10.5109 0.3229 26.1257 0.1402 3.1424 0.0408 57.7998 0.0030 'International Tables Vol C 4.2.6.8 and 6.1.1.4'
N 0.0061 0.0033 12.2126 0.0057 3.1322 9.8933 2.0125 28.9975 1.1663 0.5826 -11.5290 'International Tables Vol C 4.2.6.8 and 6.1.1.4'
O 0.0106 0.0060 3.0485 13.2771 2.2868 5.7011 1.5463 0.3239 0.8670 32.9089 0.2508 'International Tables Vol C 4.2.6.8 and 6.1.1.4'
Cl 0.1484 0.1585 11.4604 0.0104 7.1964 1.1662 6.2556 18.5194 1.6455 47.7784 -9.5574 'International Tables Vol C 4.2.6.8 and 6.1.1.4'
Fe 0.3463 0.8444 11.7695 4.7611 7.3573 0.3072 3.5222 15.3535 2.3045 76.8805 1.0369 'International Tables Vol C 4.2.6.8 and 6.1.1.4'

loop_
_geom_angle_atom_site_label_1
_geom_angle_site_symmetry_1
_geom_angle_atom_site_label_2
_geom_angle_site_symmetry_2
_geom_angle_atom_site_label_3
_geom_angle_site_symmetry_3
_geom_angle
_geom_angle_publ_flag
C2 . Fe1 . C3 . 40.4(4) yes
C2 . Fe1 . C4 . 68.1(4) yes
C3 . Fe1 . C4 . 40.4(4) yes
C2 . Fe1 . C5 . 68.1(4) yes
C3 . Fe1 . C5 . 67.7(4) yes
C4 . Fe1 . C5 . 40.2(4) yes
C2 . Fe1 . C6 . 40.8(4) yes
C3 . Fe1 . C6 . 68.3(4) yes
C4 . Fe1 . C6 . 68.4(4) yes
C5 . Fe1 . C6 . 40.8(4) yes
C2 . Fe1 . C102 . 161.5(4) yes
C3 . Fe1 . C102 . 125.2(4) yes
C4 . Fe1 . C102 . 108.2(4) yes
C5 . Fe1 . C102 . 121.6(4) yes
C6 . Fe1 . C102 . 156.5(4) yes
C2 . Fe1 . C103 . 157.1(4) yes
C3 . Fe1 . C103 . 160.9(5) yes
C4 . Fe1 . C103 . 124.3(5) yes
C5 . Fe1 . C103 . 107.9(5) yes
C6 . Fe1 . C103 . 121.3(4) yes
C2 . Fe1 . C104 . 121.9(5) yes
C3 . Fe1 . C104 . 157.9(5) yes
C4 . Fe1 . C104 . 159.9(5) yes
C5 . Fe1 . C104 . 123.6(5) yes
C6 . Fe1 . C104 . 106.8(4) yes
C2 . Fe1 . C105 . 107.5(4) yes
C3 . Fe1 . C105 . 123.3(5) yes
C4 . Fe1 . C105 . 159.4(4) yes
C5 . Fe1 . C105 . 158.8(4) yes
C6 . Fe1 . C105 . 122.3(4) yes
C2 . Fe1 . C106 . 124.2(4) yes
C3 . Fe1 . C106 . 108.3(4) yes
C4 . Fe1 . C106 . 122.5(4) yes
C5 . Fe1 . C106 . 157.7(4) yes
C6 . Fe1 . C106 . 160.3(4) yes
C102 . Fe1 . C103 . 39.9(4) yes
C102 . Fe1 . C104 . 67.9(5) yes
C103 . Fe1 . C104 . 40.1(5) yes
C102 . Fe1 . C105 . 69.2(4) yes
C103 . Fe1 . C105 . 67.6(5) yes
C104 . Fe1 . C105 . 39.7(5) yes
C102 . Fe1 . C106 . 41.3(4) yes
C103 . Fe1 . C106 . 68.2(4) yes
C104 . Fe1 . C106 . 68.6(4) yes
C105 . Fe1 . C106 . 42.0(4) yes
Fe1 . C2 . C3 . 69.5(5) yes
Fe1 . C2 . C6 . 69.3(5) yes
C3 . C2 . C6 . 107.8(9) yes
Fe1 . C2 . H21 . 125.4 no
C3 . C2 . H21 . 126.7 no
C6 . C2 . H21 . 125.5 no
C2 . C3 . Fe1 . 70.1(5) yes
C2 . C3 . C4 . 108.9(9) yes
Fe1 . C3 . C4 . 70.6(6) yes
C2 . C3 . H31 . 125.4 no
Fe1 . C3 . H31 . 125.4 no
C4 . C3 . H31 . 125.7 no
C3 . C4 . Fe1 . 69.0(6) yes
C3 . C4 . C5 . 107.5(9) yes
Fe1 . C4 . C5 . 69.7(6) yes
C3 . C4 . H41 . 126.3 no
Fe1 . C4 . H41 . 127.0 no
C5 . C4 . H41 . 126.2 no
C4 . C5 . Fe1 . 70.1(6) yes
C4 . C5 . C6 . 108.4(9) yes
Fe1 . C5 . C6 . 69.0(6) yes
C4 . C5 . H51 . 125.4 no
Fe1 . C5 . H51 . 127.4 no
C6 . C5 . H51 . 126.2 no
C5 . C6 . C2 . 107.3(8) yes
C5 . C6 . Fe1 . 70.2(5) yes
C2 . C6 . Fe1 . 69.9(5) yes
C5 . C6 . C7 . 128.0(9) yes
C2 . C6 . C7 . 124.6(9) yes
Fe1 . C6 . C7 . 124.0(7) yes
C6 . C7 . N8 . 111.6(7) yes
C6 . C7 . H72 . 109.5 no
N8 . C7 . H72 . 109.7 no
C6 . C7 . H71 . 107.6 no
N8 . C7 . H71 . 108.1 no
H72 . C7 . H71 . 110.4 no
C7 . N8 . C9 . 120.9(8) yes
C7 . N8 . H81 . 120.2 no
C9 . N8 . H81 . 118.3 no
N8 . C9 . O10 . 124.4(9) yes
N8 . C9 . C11 . 117.4(8) yes
O10 . C9 . C11 . 118.2(9) yes
C9 . C11 . C12 . 119.0(8) yes
C9 . C11 . C16 . 123.4(8) yes
C12 . C11 . C16 . 117.6(8) yes
C11 . C12 . N13 . 122.9(8) yes
C11 . C12 . H121 . 118.7 no
N13 . C12 . H121 . 118.4 no
C12 . N13 . C14 . 119.4(7) yes
C12 . N13 . C17 . 120.3(7) yes
C14 . N13 . C17 . 120.3(7) yes
N13 . C14 . C15 . 121.5(8) yes
N13 . C14 . H141 . 119.6 no
C15 . C14 . H141 . 118.9 no
C14 . C15 . C16 . 117.4(7) yes
C14 . C15 . C18 . 116.8(7) yes
C16 . C15 . C18 . 125.7(7) yes
C15 . C16 . C11 . 121.1(8) yes
C15 . C16 . H161 . 120.1 no
C11 . C16 . H161 . 118.8 no
N13 . C17 . H173 . 109.4 no
N13 . C17 . H171 . 109.7 no
H173 . C17 . H171 . 110.5 no
N13 . C17 . H172 . 108.9 no
H173 . C17 . H172 . 109.2 no
H171 . C17 . H172 . 109.1 no
C15 . C18 . O19 . 120.4(7) yes
C15 . C18 . N20 . 115.9(7) yes
O19 . C18 . N20 . 123.7(7) yes
C18 . N20 . C21 . 127.3(7) yes
C18 . N20 . H201 . 116.9 no
C21 . N20 . H201 . 115.9 no
N20 . C21 . C22 . 124.2(7) yes
N20 . C21 . C26 . 117.3(7) yes
C22 . C21 . C26 . 118.5(7) yes
C21 . C22 . C23 . 120.7(7) yes
C21 . C22 . H221 . 118.9 no
C23 . C22 . H221 . 120.4 no
C22 . C23 . C24 . 121.8(7) yes
C22 . C23 . H231 . 119.3 no
C24 . C23 . H231 . 118.9 no
C23 . C24 . C25 . 118.0(7) yes
C23 . C24 . C27 . 125.2(7) yes
C25 . C24 . C27 . 116.6(7) yes
C24 . C25 . C26 . 121.1(7) yes
C24 . C25 . H251 . 119.4 no
C26 . C25 . H251 . 119.5 no
C21 . C26 . C25 . 119.9(7) yes
C21 . C26 . H261 . 119.9 no
C25 . C26 . H261 . 120.2 no
C24 . C27 . C28 . 110.9(6) yes
C24 . C27 . C34 . 103.5(6) yes
C28 . C27 . C34 . 114.5(6) yes
C24 . C27 . C44 . 113.3(6) yes
C28 . C27 . C44 . 104.9(6) yes
C34 . C27 . C44 . 110.0(6) yes
C27 . C28 . C29 . 117.6(7) yes
C27 . C28 . C33 . 124.5(7) yes
C29 . C28 . C33 . 117.9(7) yes
C28 . C29 . C30 . 120.7(8) yes
C28 . C29 . H291 . 120.4 no
C30 . C29 . H291 . 118.9 no
C29 . C30 . C31 . 120.7(8) yes
C29 . C30 . H301 . 119.6 no
C31 . C30 . H301 . 119.7 no
C30 . C31 . C32 . 119.2(8) yes
C30 . C31 . H311 . 120.8 no
C32 . C31 . H311 . 119.9 no
C31 . C32 . C33 . 119.3(8) yes
C31 . C32 . H321 . 120.7 no
C33 . C32 . H321 . 119.9 no
C28 . C33 . C32 . 122.1(8) yes
C28 . C33 . H331 . 118.9 no
C32 . C33 . H331 . 119.0 no
C27 . C34 . C35 . 118.1(7) yes
C27 . C34 . C39 . 123.3(7) yes
C35 . C34 . C39 . 117.9(7) yes
C34 . C35 . C36 . 119.9(8) yes
C34 . C35 . H351 . 120.3 no
C36 . C35 . H351 . 119.8 no
C35 . C36 . C37 . 123.3(8) yes
C35 . C36 . H361 . 118.1 no
C37 . C36 . H361 . 118.6 no
C36 . C37 . C38 . 114.6(8) yes
C36 . C37 . C40 . 121.9(9) yes
C38 . C37 . C40 . 123.5(9) yes
C37 . C38 . C39 . 124.2(8) yes
C37 . C38 . H381 . 119.0 no
C39 . C38 . H381 . 116.7 no
C38 . C39 . C34 . 120.0(8) yes
C38 . C39 . H391 . 120.8 no
C34 . C39 . H391 . 119.2 no
C37 . C40 . C41 . 107.4(9) yes
C37 . C40 . C42 . 111.3(9) yes
C41 . C40 . C42 . 110.7(10) yes
C37 . C40 . C43 . 111.2(9) yes
C41 . C40 . C43 . 109.4(10) yes
C42 . C40 . C43 . 106.8(10) yes
C40 . C41 . H412 . 111.4 no
C40 . C41 . H411 . 113.6 no
H412 . C41 . H411 . 109.4 no
C40 . C41 . H413 . 104.3 no
H412 . C41 . H413 . 109.0 no
H411 . C41 . H413 . 108.9 no
C40 . C42 . H421 . 108.5 no
C40 . C42 . H422 . 108.5 no
H421 . C42 . H422 . 109.9 no
C40 . C42 . H423 . 110.3 no
H421 . C42 . H423 . 109.7 no
H422 . C42 . H423 . 109.9 no
C40 . C43 . H433 . 107.4 no
C40 . C43 . H431 . 110.8 no
H433 . C43 . H431 . 109.8 no
C40 . C43 . H432 . 108.8 no
H433 . C43 . H432 . 109.7 no
H431 . C43 . H432 . 110.2 no
C27 . C44 . C45 . 123.4(7) yes
C27 . C44 . C49 . 120.6(7) yes
C45 . C44 . C49 . 115.7(7) yes
C44 . C45 . C46 . 121.5(7) yes
C44 . C45 . H451 . 120.0 no
C46 . C45 . H451 . 118.4 no
C45 . C46 . C47 . 121.6(8) yes
C45 . C46 . H461 . 119.2 no
C47 . C46 . H461 . 119.2 no
C46 . C47 . C48 . 116.9(8) yes
C46 . C47 . C50 . 119.7(8) yes
C48 . C47 . C50 . 123.4(8) yes
C47 . C48 . C49 . 121.8(8) yes
C47 . C48 . H481 . 118.3 no
C49 . C48 . H481 . 119.8 no
C44 . C49 . C48 . 122.2(8) yes
C44 . C49 . H491 . 119.4 no
C48 . C49 . H491 . 118.3 no
C47 . C50 . C51 . 109.6(8) yes
C47 . C50 . C52 . 112.0(8) yes
C51 . C50 . C52 . 107.2(9) yes
C47 . C50 . C53 . 109.1(8) yes
C51 . C50 . C53 . 109.5(9) yes
C52 . C50 . C53 . 109.4(10) yes
C50 . C51 . H513 . 109.7 no
C50 . C51 . H511 . 109.1 no
H513 . C51 . H511 . 110.0 no
C50 . C51 . H512 . 108.1 no
H513 . C51 . H512 . 110.3 no
H511 . C51 . H512 . 109.6 no
C50 . C52 . H523 . 107.8 no
C50 . C52 . H521 . 111.7 no
H523 . C52 . H521 . 108.9 no
C50 . C52 . H522 . 109.7 no
H523 . C52 . H522 . 109.0 no
H521 . C52 . H522 . 109.7 no
C50 . C53 . H532 . 108.6 no
C50 . C53 . H533 . 111.0 no
H532 . C53 . H533 . 109.3 no
C50 . C53 . H531 . 109.6 no
H532 . C53 . H531 . 108.6 no
H533 . C53 . H531 . 109.7 no
C56 . C55 . C60 . 121.5(12) yes
C56 . C55 . H551 . 119.1 no
C60 . C55 . H551 . 119.4 no
C55 . C56 . C57 . 120.3(14) yes
C55 . C56 . C96 . 122.0(11) yes
C57 . C56 . C96 . 117.6(13) yes
C56 . C57 . C58 . 119.1(15) yes
C56 . C57 . H571 . 120.6 no
C58 . C57 . H571 . 120.2 no
C57 . C58 . C59 . 119.2(15) yes
C57 . C58 . H581 . 120.6 no
C59 . C58 . H581 . 120.2 no
C58 . C59 . C60 . 120.8(15) yes
C58 . C59 . H591 . 119.2 no
C60 . C59 . H591 . 120.0 no
C55 . C60 . C59 . 119.0(14) yes
C55 . C60 . C61 . 124.5(11) yes
C59 . C60 . C61 . 116.3(13) yes
C60 . C61 . O62 . 121.9(12) yes
C60 . C61 . N63 . 115.9(11) yes
O62 . C61 . N63 . 122.1(13) yes
C61 . N63 . C64 . 117.9(10) yes
C61 . N63 . H631 . 120.3 no
C64 . N63 . H631 . 121.7 no
N63 . C64 . C65 . 110.6(10) yes
N63 . C64 . H641 . 108.9 no
C65 . C64 . H641 . 109.9 no
N63 . C64 . H642 . 108.6 no
C65 . C64 . H642 . 109.4 no
H641 . C64 . H642 . 109.5 no
C64 . C65 . O66 . 108.7(10) yes
C64 . C65 . H652 . 110.3 no
O66 . C65 . H652 . 110.7 no
C64 . C65 . H651 . 108.4 no
O66 . C65 . H651 . 109.3 no
H652 . C65 . H651 . 109.5 no
C65 . O66 . C67 . 115.5(8) yes
O66 . C67 . C68 . 125.1(9) yes
O66 . C67 . C72 . 115.0(9) yes
C68 . C67 . C72 . 119.9(10) yes
C67 . C68 . C69 . 121.4(10) yes
C67 . C68 . H681 . 119.3 no
C69 . C68 . H681 . 119.3 no
C68 . C69 . C70 . 118.4(10) yes
C68 . C69 . H691 . 122.0 no
C70 . C69 . H691 . 119.6 no
C69 . C70 . C71 . 120.6(10) yes
C69 . C70 . O73 . 124.2(10) yes
C71 . C70 . O73 . 115.1(9) yes
C70 . C71 . C72 . 120.4(9) yes
C70 . C71 . H711 . 120.3 no
C72 . C71 . H711 . 119.3 no
C67 . C72 . C71 . 119.2(10) yes
C67 . C72 . H721 . 120.1 no
C71 . C72 . H721 . 120.7 no
C70 . O73 . C74 . 117.9(8) yes
O73 . C74 . C75 . 108.6(11) yes
O73 . C74 . H741 . 111.5 no
C75 . C74 . H741 . 110.3 no
O73 . C74 . H742 . 108.1 no
C75 . C74 . H742 . 108.0 no
H741 . C74 . H742 . 110.1 no
C74 . C75 . O76 . 110.3(11) yes
C74 . C75 . H752 . 111.7 no
O76 . C75 . H752 . 109.2 no
C74 . C75 . H751 . 109.0 no
O76 . C75 . H751 . 106.4 no
H752 . C75 . H751 . 110.1 no
C75 . O76 . C77 . 119.1(10) yes
O76 . C77 . C78 . 116.5(13) yes
O76 . C77 . H771 . 108.0 no
C78 . C77 . H771 . 108.4 no
O76 . C77 . H772 . 106.5 no
C78 . C77 . H772 . 107.8 no
H771 . C77 . H772 . 109.5 no
C77 . C78 . O79 . 115.0(13) yes
C77 . C78 . H782 . 108.6 no
O79 . C78 . H782 . 109.7 no
C77 . C78 . H781 . 106.7 no
O79 . C78 . H781 . 107.3 no
H782 . C78 . H781 . 109.4 no
C78 . O79 . C80 . 114.2(11) yes
O79 . C80 . C81 . 108.8(13) yes
O79 . C80 . H801 . 109.6 no
C81 . C80 . H801 . 110.4 no
O79 . C80 . H802 . 109.1 no
C81 . C80 . H802 . 109.5 no
H801 . C80 . H802 . 109.4 no
C80 . C81 . O82 . 111.2(12) yes
C80 . C81 . H812 . 107.5 no
O82 . C81 . H812 . 107.2 no
C80 . C81 . H811 . 109.8 no
O82 . C81 . H811 . 111.0 no
H812 . C81 . H811 . 110.0 no
C81 . O82 . C83 . 109.7(9) yes
O82 . C83 . C84 . 112.1(11) yes
O82 . C83 . H831 . 109.5 no
C84 . C83 . H831 . 109.0 no
O82 . C83 . H832 . 112.3 no
C84 . C83 . H832 . 104.2 no
H831 . C83 . H832 . 109.5 no
C83 . C84 . O85 . 123.7(20) yes
C83 . C84 . H841 . 124.6 no
O85 . C84 . H841 . 109.0 no
C84 . O85 . C86 . 133.9(17) yes
O85 . C86 . C87 . 125(2) yes
O85 . C86 . C91 . 119(2) yes
C87 . C86 . C91 . 115.7(17) yes
C86 . C87 . C88 . 121.0(17) yes
C86 . C87 . H871 . 118.2 no
C88 . C87 . H871 . 120.8 no
C87 . C88 . C89 . 123.0(14) yes
C87 . C88 . H881 . 120.0 no
C89 . C88 . H881 . 117.0 no
C88 . C89 . C90 . 116.3(12) yes
C88 . C89 . O92 . 118.5(10) yes
C90 . C89 . O92 . 125.2(11) yes
C89 . C90 . C91 . 118.7(14) yes
C89 . C90 . H901 . 119.9 no
C91 . C90 . H901 . 121.4 no
C90 . C91 . C86 . 125.3(16) yes
C90 . C91 . H911 . 117.7 no
C86 . C91 . H911 . 117.0 no
C89 . O92 . C93 . 118.1(9) yes
O92 . C93 . C94 . 108.0(9) yes
O92 . C93 . H931 . 109.0 no
C94 . C93 . H931 . 109.0 no
O92 . C93 . H932 . 110.6 no
C94 . C93 . H932 . 110.8 no
H931 . C93 . H932 . 109.3 no
C93 . C94 . N95 . 111.7(10) yes
C93 . C94 . H942 . 109.3 no
N95 . C94 . H942 . 108.7 no
C93 . C94 . H941 . 109.3 no
N95 . C94 . H941 . 108.8 no
H942 . C94 . H941 . 108.9 no
C94 . N95 . C96 . 123.1(11) yes
C94 . N95 . H951 . 118.4 no
C96 . N95 . H951 . 118.3 no
C56 . C96 . N95 . 120.1(11) yes
C56 . C96 . O97 . 121.7(12) yes
N95 . C96 . O97 . 118.0(13) yes
Fe1 . C102 . C103 . 70.8(6) yes
Fe1 . C102 . C106 . 68.9(5) yes
C103 . C102 . C106 . 108.0(10) yes
Fe1 . C102 . H1021 . 125.2 no
C103 . C102 . H1021 . 126.5 no
C106 . C102 . H1021 . 125.4 no
C102 . C103 . Fe1 . 69.3(6) yes
C102 . C103 . C104 . 108.4(10) yes
Fe1 . C103 . C104 . 68.8(6) yes
C102 . C103 . H1031 . 125.4 no
Fe1 . C103 . H1031 . 126.2 no
C104 . C103 . H1031 . 126.3 no
C103 . C104 . Fe1 . 71.1(7) yes
C103 . C104 . C105 . 109.8(10) yes
Fe1 . C104 . C105 . 70.0(6) yes
C103 . C104 . H1041 . 124.4 no
Fe1 . C104 . H1041 . 124.2 no
C105 . C104 . H1041 . 125.8 no
C104 . C105 . Fe1 . 70.3(7) yes
C104 . C105 . C106 . 107.7(10) yes
Fe1 . C105 . C106 . 69.1(6) yes
C104 . C105 . H1051 . 126.4 no
Fe1 . C105 . H1051 . 127.0 no
C106 . C105 . H1051 . 125.9 no
C105 . C106 . C102 . 106.2(9) yes
C105 . C106 . Fe1 . 68.9(5) yes
C102 . C106 . Fe1 . 69.8(5) yes
C105 . C106 . C107 . 131.2(10) yes
C102 . C106 . C107 . 122.5(9) yes
Fe1 . C106 . C107 . 122.7(6) yes
C106 . C107 . N108 . 112.0(7) yes
C106 . C107 . H1071 . 109.5 no
N108 . C107 . H1071 . 109.9 no
C106 . C107 . H1072 . 107.8 no
N108 . C107 . H1072 . 108.0 no
H1071 . C107 . H1072 . 109.6 no
C107 . N108 . C109 . 122.0(8) yes
C107 . N108 . H1081 . 118.7 no
C109 . N108 . H1081 . 119.3 no
N108 . C109 . O110 . 125.9(9) yes
N108 . C109 . C111 . 113.6(8) yes
O110 . C109 . C111 . 120.4(9) yes
C109 . C111 . C112 . 118.6(7) yes
C109 . C111 . C116 . 123.6(8) yes
C112 . C111 . C116 . 117.7(8) yes
C111 . C112 . N113 . 122.3(8) yes
C111 . C112 . H1121 . 118.1 no
N113 . C112 . H1121 . 119.6 no
C112 . N113 . C114 . 119.6(7) yes
C112 . N113 . C117 . 119.7(7) yes
C114 . N113 . C117 . 120.7(7) yes
N113 . C114 . C115 . 121.9(8) yes
N113 . C114 . H1141 . 118.6 no
C115 . C114 . H1141 . 119.5 no
C114 . C115 . C116 . 118.6(7) yes
C114 . C115 . C118 . 119.5(7) yes
C116 . C115 . C118 . 121.8(7) yes
C111 . C116 . C115 . 119.9(8) yes
C111 . C116 . H1161 . 120.7 no
C115 . C116 . H1161 . 119.4 no
N113 . C117 . H1173 . 110.1 no
N113 . C117 . H1172 . 109.5 no
H1173 . C117 . H1172 . 109.5 no
N113 . C117 . H1171 . 109.2 no
H1173 . C117 . H1171 . 109.3 no
H1172 . C117 . H1171 . 109.1 no
C115 . C118 . O119 . 119.4(7) yes
C115 . C118 . N120 . 116.0(7) yes
O119 . C118 . N120 . 124.6(7) yes
C118 . N120 . C121 . 128.2(7) yes
C118 . N120 . H1201 . 115.7 no
C121 . N120 . H1201 . 116.0 no
N120 . C121 . C122 . 123.7(7) yes
N120 . C121 . C126 . 116.5(7) yes
C122 . C121 . C126 . 119.8(7) yes
C121 . C122 . C123 . 119.9(8) yes
C121 . C122 . H1221 . 119.8 no
C123 . C122 . H1221 . 120.4 no
C122 . C123 . C124 . 121.5(8) yes
C122 . C123 . H1231 . 119.9 no
C124 . C123 . H1231 . 118.6 no
C123 . C124 . C125 . 117.6(7) yes
C123 . C124 . C127 . 123.1(7) yes
C125 . C124 . C127 . 119.0(7) yes
C124 . C125 . C126 . 121.8(8) yes
C124 . C125 . H1251 . 119.5 no
C126 . C125 . H1251 . 118.7 no
C121 . C126 . C125 . 119.4(8) yes
C121 . C126 . H1261 . 120.1 no
C125 . C126 . H1261 . 120.5 no
C124 . C127 . C128 . 112.5(6) yes
C124 . C127 . C134 . 103.3(6) yes
C128 . C127 . C134 . 113.0(6) yes
C124 . C127 . C144 . 112.6(6) yes
C128 . C127 . C144 . 102.7(6) yes
C134 . C127 . C144 . 113.1(6) yes
C127 . C128 . C129 . 118.8(7) yes
C127 . C128 . C133 . 122.3(8) yes
C129 . C128 . C133 . 118.6(8) yes
C128 . C129 . C130 . 121.6(8) yes
C128 . C129 . H1291 . 118.8 no
C130 . C129 . H1291 . 119.6 no
C129 . C130 . C131 . 118.7(9) yes
C129 . C130 . H1301 . 119.7 no
C131 . C130 . H1301 . 121.5 no
C130 . C131 . C132 . 119.1(9) yes
C130 . C131 . H1311 . 120.5 no
C132 . C131 . H1311 . 120.4 no
C131 . C132 . C133 . 120.2(9) yes
C131 . C132 . H1321 . 119.9 no
C133 . C132 . H1321 . 119.9 no
C128 . C133 . C132 . 121.8(9) yes
C128 . C133 . H1331 . 118.8 no
C132 . C133 . H1331 . 119.4 no
C127 . C134 . C135 . 120.5(7) yes
C127 . C134 . C139 . 124.5(7) yes
C135 . C134 . C139 . 114.7(7) yes
C134 . C135 . C136 . 122.5(8) yes
C134 . C135 . H1351 . 117.9 no
C136 . C135 . H1351 . 119.6 no
C135 . C136 . C137 . 121.2(8) yes
C135 . C136 . H1361 . 118.8 no
C137 . C136 . H1361 . 120.0 no
C136 . C137 . C138 . 116.8(8) yes
C136 . C137 . C140 . 122.9(8) yes
C138 . C137 . C140 . 120.3(9) yes
C137 . C138 . C139 . 122.2(9) yes
C137 . C138 . H1381 . 118.8 no
C139 . C138 . H1381 . 119.0 no
C138 . C139 . C134 . 122.5(8) yes
C138 . C139 . H1391 . 118.9 no
C134 . C139 . H1391 . 118.6 no
C137 . C140 . C141 . 111.3(8) yes
C137 . C140 . C142 . 109.0(8) yes
C141 . C140 . C142 . 107.2(10) yes
C137 . C140 . C143 . 111.7(8) yes
C141 . C140 . C143 . 105.0(9) yes
C142 . C140 . C143 . 112.4(9) yes
C140 . C141 . H1412 . 108.9 no
C140 . C141 . H1413 . 109.9 no
H1412 . C141 . H1413 . 109.4 no
C140 . C141 . H1411 . 109.4 no
H1412 . C141 . H1411 . 109.8 no
H1413 . C141 . H1411 . 109.6 no
C140 . C142 . H1422 . 109.2 no
C140 . C142 . H1421 . 109.6 no
H1422 . C142 . H1421 . 109.7 no
C140 . C142 . H1423 . 107.6 no
H1422 . C142 . H1423 . 110.1 no
H1421 . C142 . H1423 . 110.6 no
C140 . C143 . H1431 . 109.3 no
C140 . C143 . H1433 . 108.7 no
H1431 . C143 . H1433 . 109.4 no
C140 . C143 . H1432 . 110.1 no
H1431 . C143 . H1432 . 109.9 no
H1433 . C143 . H1432 . 109.5 no
C127 . C144 . C145 . 123.5(7) yes
C127 . C144 . C149 . 119.8(7) yes
C145 . C144 . C149 . 116.5(7) yes
C144 . C145 . C146 . 121.5(8) yes
C144 . C145 . H1451 . 120.4 no
C146 . C145 . H1451 . 118.1 no
C145 . C146 . C147 . 121.9(8) yes
C145 . C146 . H1461 . 118.6 no
C147 . C146 . H1461 . 119.5 no
C146 . C147 . C148 . 116.5(8) yes
C146 . C147 . C150 . 122.3(8) yes
C148 . C147 . C150 . 121.2(8) yes
C147 . C148 . C149 . 120.9(9) yes
C147 . C148 . H1481 . 119.7 no
C149 . C148 . H1481 . 119.4 no
C148 . C149 . C144 . 122.5(8) yes
C148 . C149 . H1491 . 118.4 no
C144 . C149 . H1491 . 119.0 no
C147 . C150 . C251 . 105.6(11) yes
C147 . C150 . C252 . 114.1(18) yes
C251 . C150 . C252 . 103(2) yes
C147 . C150 . C253 . 113.9(14) yes
C251 . C150 . C253 . 103.5(20) yes
C252 . C150 . C253 . 115(2) yes
C150 . C151 . H1511 . 108.6 no
C150 . C151 . H1512 . 109.0 no
H1511 . C151 . H1512 . 109.7 no
C150 . C151 . H1513 . 110.4 no
H1511 . C151 . H1513 . 109.8 no
H1512 . C151 . H1513 . 109.3 no
C150 . C152 . H1522 . 109.8 no
C150 . C152 . H1523 . 111.1 no
H1522 . C152 . H1523 . 109.4 no
C150 . C152 . H1521 . 106.9 no
H1522 . C152 . H1521 . 109.8 no
H1523 . C152 . H1521 . 109.8 no
C150 . C153 . H1533 . 109.5 no
C150 . C153 . H1532 . 110.6 no
H1533 . C153 . H1532 . 109.5 no
C150 . C153 . H1531 . 107.9 no
H1533 . C153 . H1531 . 109.5 no
H1532 . C153 . H1531 . 109.8 no
C156 . C155 . C160 . 121.1(14) yes
C156 . C155 . H1551 . 119.5 no
C160 . C155 . H1551 . 119.4 no
C155 . C156 . C157 . 118.2(16) yes
C155 . C156 . C196 . 123.5(15) yes
C157 . C156 . C196 . 118.3(15) yes
C156 . C157 . C158 . 115.8(18) yes
C156 . C157 . H1571 . 125.1 no
C158 . C157 . H1571 . 119.1 no
C157 . C158 . C159 . 128.5(20) yes
C157 . C158 . H1581 . 117.9 no
C159 . C158 . H1581 . 113.6 no
C158 . C159 . C160 . 114.2(16) yes
C158 . C159 . H1591 . 124.7 no
C160 . C159 . H1591 . 121.2 no
C159 . C160 . C155 . 122.0(15) yes
C159 . C160 . C161 . 118.4(13) yes
C155 . C160 . C161 . 119.4(12) yes
C160 . C161 . O162 . 120.7(12) yes
C160 . C161 . N163 . 119.5(11) yes
O162 . C161 . N163 . 119.8(13) yes
C161 . N163 . C164 . 122.7(11) yes
C161 . N163 . H1631 . 119.3 no
C164 . N163 . H1631 . 117.9 no
N163 . C164 . C165 . 112.7(10) yes
N163 . C164 . H1641 . 109.1 no
C165 . C164 . H1641 . 109.1 no
N163 . C164 . H1642 . 108.3 no
C165 . C164 . H1642 . 108.2 no
H1641 . C164 . H1642 . 109.5 no
C164 . C165 . O166 . 106.8(11) yes
C164 . C165 . H1651 . 111.1 no
O166 . C165 . H1651 . 110.8 no
C164 . C165 . H1652 . 109.2 no
O166 . C165 . H1652 . 109.5 no
H1651 . C165 . H1652 . 109.4 no
C165 . O166 . C167 . 115.7(9) yes
O166 . C167 . C168 . 125.3(10) yes
O166 . C167 . C172 . 112.9(10) yes
C168 . C167 . C172 . 121.8(11) yes
C167 . C168 . C169 . 119.9(10) yes
C167 . C168 . H1681 . 121.0 no
C169 . C168 . H1681 . 119.2 no
C168 . C169 . C170 . 120.3(10) yes
C168 . C169 . H1691 . 121.5 no
C170 . C169 . H1691 . 118.2 no
C169 . C170 . C171 . 119.1(10) yes
C169 . C170 . O173 . 125.0(10) yes
C171 . C170 . O173 . 115.9(9) yes
C170 . C171 . C172 . 120.3(10) yes
C170 . C171 . H1711 . 119.3 no
C172 . C171 . H1711 . 120.4 no
C167 . C172 . C171 . 118.5(10) yes
C167 . C172 . H1721 . 120.6 no
C171 . C172 . H1721 . 120.9 no
C170 . O173 . C174 . 116.4(8) yes
O173 . C174 . C175 . 109.1(11) yes
O173 . C174 . H1741 . 108.8 no
C175 . C174 . H1741 . 109.4 no
O173 . C174 . H1742 . 109.7 no
C175 . C174 . H1742 . 110.0 no
H1741 . C174 . H1742 . 109.9 no
C174 . C175 . O176 . 110.5(11) yes
C174 . C175 . H1751 . 109.3 no
O176 . C175 . H1751 . 109.3 no
C174 . C175 . H1752 . 109.8 no
O176 . C175 . H1752 . 108.8 no
H1751 . C175 . H1752 . 109.1 no
C175 . O176 . C177 . 113.4(9) yes
O176 . C177 . C178 . 114.5(12) yes
O176 . C177 . H1771 . 108.3 no
C178 . C177 . H1771 . 108.3 no
O176 . C177 . H1772 . 108.1 no
C178 . C177 . H1772 . 108.0 no
H1771 . C177 . H1772 . 109.5 no
C177 . C178 . O179 . 118.4(13) yes
C177 . C178 . H1781 . 108.5 no
O179 . C178 . H1781 . 107.8 no
C177 . C178 . H1782 . 104.9 no
O179 . C178 . H1782 . 105.8 no
H1781 . C178 . H1782 . 111.3 no
C178 . O179 . C180 . 119.3(11) yes
O179 . C180 . C181 . 118.1(13) yes
O179 . C180 . H1802 . 108.2 no
C181 . C180 . H1802 . 106.5 no
O179 . C180 . H1801 . 106.5 no
C181 . C180 . H1801 . 107.5 no
H1802 . C180 . H1801 . 110.0 no
C180 . C181 . O182 . 119.5(15) yes
C180 . C181 . H1811 . 120.3 no
O182 . C181 . H1811 . 120.0 no
C181 . O182 . C183 . 117.2(12) yes
O182 . C183 . C184 . 113.7(13) yes
O182 . C183 . H1832 . 107.4 no
C184 . C183 . H1832 . 107.7 no
O182 . C183 . H1831 . 109.1 no
C184 . C183 . H1831 . 109.2 no
H1832 . C183 . H1831 . 109.7 no
C183 . C184 . O185 . 117.9(17) yes
C183 . C184 . H1841 . 106.9 no
O185 . C184 . H1841 . 107.2 no
C183 . C184 . H1842 . 107.3 no
O185 . C184 . H1842 . 107.8 no
H1841 . C184 . H1842 . 109.5 no
C184 . O185 . C186 . 124.8(13) yes
O185 . C186 . C187 . 125.3(13) yes
O185 . C186 . C191 . 117.0(13) yes
C187 . C186 . C191 . 117.6(13) yes
C186 . C187 . C188 . 118.1(12) yes
C186 . C187 . H1871 . 119.6 no
C188 . C187 . H1871 . 122.3 no
C187 . C188 . C189 . 120.1(11) yes
C187 . C188 . H1881 . 119.4 no
C189 . C188 . H1881 . 120.4 no
C188 . C189 . C190 . 122.1(13) yes
C188 . C189 . O192 . 115.8(10) yes
C190 . C189 . O192 . 122.1(11) yes
C189 . C190 . C191 . 117.6(12) yes
C189 . C190 . H1901 . 121.2 no
C191 . C190 . H1901 . 121.1 no
C186 . C191 . C190 . 124.3(13) yes
C186 . C191 . H1911 . 117.4 no
C190 . C191 . H1911 . 118.4 no
C189 . O192 . C193 . 117.4(10) yes
O192 . C193 . C194 . 110.1(12) yes
O192 . C193 . H1932 . 110.1 no
C194 . C193 . H1932 . 109.2 no
O192 . C193 . H1931 . 109.6 no
C194 . C193 . H1931 . 109.2 no
H1932 . C193 . H1931 . 108.7 no
C193 . C194 . N195 . 111.3(11) yes
C193 . C194 . H1942 . 110.8 no
N195 . C194 . H1942 . 111.7 no
C193 . C194 . H1941 . 107.0 no
N195 . C194 . H1941 . 106.2 no
H1942 . C194 . H1941 . 109.7 no
C194 . N195 . C196 . 118.8(14) yes
C194 . N195 . H1951 . 120.3 no
C196 . N195 . H1951 . 120.9 no
C156 . C196 . N195 . 117.7(13) yes
C156 . C196 . O197 . 119.9(18) yes
N195 . C196 . O197 . 122.3(18) yes
C150 . C251 . H2511 . 107.5 no
C150 . C251 . H2512 . 109.4 no
H2511 . C251 . H2512 . 109.7 no
C150 . C251 . H2513 . 110.9 no
H2511 . C251 . H2513 . 109.5 no
H2512 . C251 . H2513 . 109.7 no
C150 . C252 . H2523 . 111.0 no
C150 . C252 . H2522 . 106.8 no
H2523 . C252 . H2522 . 109.5 no
C150 . C252 . H2521 . 110.7 no
H2523 . C252 . H2521 . 109.4 no
H2522 . C252 . H2521 . 109.4 no
C150 . C253 . H2531 . 106.9 no
C150 . C253 . H2532 . 110.0 no
H2531 . C253 . H2532 . 109.5 no
C150 . C253 . H2533 . 111.5 no
H2531 . C253 . H2533 . 109.5 no
H2532 . C253 . H2533 . 109.5 no
Cl303 . C300 . Cl305 . 111.8(10) yes
Cl303 . C300 . Cl307 . 114.8(14) yes
Cl305 . C300 . Cl307 . 112.3(13) yes
Cl303 . C300 . H3001 . 106.4 no
Cl305 . C300 . H3001 . 104.9 no
Cl307 . C300 . H3001 . 105.7 no
Cl302 . C301 . Cl304 . 105.2(5) yes
Cl302 . C301 . Cl306 . 104.3(5) yes
Cl304 . C301 . Cl306 . 105.5(5) yes
Cl302 . C301 . H3011 . 112.9 no
Cl304 . C301 . H3011 . 113.9 no
Cl306 . C301 . H3011 . 114.1 no
Cl309 . C308 . Cl310 . 110.7(17) yes
Cl309 . C308 . Cl311 . 112.2(9) yes
Cl310 . C308 . Cl311 . 101.5(12) yes
Cl309 . C308 . H3081 . 110.4 no
Cl310 . C308 . H3081 . 112.9 no
Cl311 . C308 . H3081 . 108.8 no
Cl313 . C312 . Cl314 . 108.7(6) yes
Cl313 . C312 . Cl315 . 110.3(5) yes
Cl314 . C312 . Cl315 . 111.3(6) yes
Cl313 . C312 . H3121 . 109.7 no
Cl314 . C312 . H3121 . 109.2 no
Cl315 . C312 . H3121 . 107.6 no
Cl317 . C316 . Cl319 . 108.6(17) yes
Cl317 . C316 . Cl321 . 113.8(15) yes
Cl319 . C316 . Cl321 . 110.2(18) yes
Cl317 . C316 . H3161 . 108.4 no
Cl319 . C316 . H3161 . 107.3 no
Cl321 . C316 . H3161 . 108.4 no
Cl324 . C323 . Cl325 . 114(3) yes
Cl324 . C323 . Cl326 . 110.8(15) yes
Cl325 . C323 . Cl326 . 111.2(18) yes
Cl324 . C323 . H3231 . 105.2 no
Cl325 . C323 . H3231 . 106.9 no
Cl326 . C323 . H3231 . 109.0 no
Cl330 . C327 . Cl329 . 110(3) yes
Cl330 . C327 . Cl328 . 103(2) yes
Cl329 . C327 . Cl328 . 110(2) yes
Cl330 . C327 . H3271 . 110.5 no
Cl329 . C327 . H3271 . 108.7 no
Cl328 . C327 . H3271 . 114.8 no
Cl318 . C328 . Cl320 . 111(4) yes
Cl318 . C328 . Cl322 . 100(4) yes
Cl320 . C328 . Cl322 . 111(4) yes
Cl318 . C328 . H3281 . 111.5 no
Cl320 . C328 . H3281 . 111.4 no
Cl322 . C328 . H3281 . 110.9 no

loop_
_geom_bond_atom_site_label_1
_geom_bond_site_symmetry_1
_geom_bond_atom_site_label_2
_geom_bond_site_symmetry_2
_geom_bond_distance
_geom_bond_publ_flag
Fe1 . C2 . 2.040(9) yes
Fe1 . C3 . 2.032(10) yes
Fe1 . C4 . 2.052(11) yes
Fe1 . C5 . 2.047(10) yes
Fe1 . C6 . 2.032(9) yes
Fe1 . C102 . 2.040(9) yes
Fe1 . C103 . 2.059(10) yes
Fe1 . C104 . 2.030(11) yes
Fe1 . C105 . 2.026(11) yes
Fe1 . C106 . 2.028(9) yes
C2 . C3 . 1.405(14) yes
C2 . C6 . 1.419(13) yes
C2 . H21 . 0.979 no
C3 . C4 . 1.410(15) yes
C3 . H31 . 0.984 no
C4 . C5 . 1.409(14) yes
C4 . H41 . 0.978 no
C5 . C6 . 1.422(13) yes
C5 . H51 . 0.974 no
C6 . C7 . 1.488(13) yes
C7 . N8 . 1.479(11) yes
C7 . H72 . 0.982 no
C7 . H71 . 0.971 no
N8 . C9 . 1.300(12) yes
N8 . H81 . 0.858 no
C9 . O10 . 1.251(11) yes
C9 . C11 . 1.496(12) yes
C11 . C12 . 1.350(12) yes
C11 . C16 . 1.384(11) yes
C12 . N13 . 1.350(11) yes
C12 . H121 . 0.924 no
N13 . C14 . 1.335(10) yes
N13 . C17 . 1.497(11) yes
C14 . C15 . 1.389(11) yes
C14 . H141 . 0.923 no
C15 . C16 . 1.385(11) yes
C15 . C18 . 1.491(11) yes
C16 . H161 . 0.939 no
C17 . H173 . 0.958 no
C17 . H171 . 0.954 no
C17 . H172 . 0.947 no
C18 . O19 . 1.224(9) yes
C18 . N20 . 1.355(10) yes
N20 . C21 . 1.417(10) yes
N20 . H201 . 0.850 no
C21 . C22 . 1.391(11) yes
C21 . C26 . 1.401(11) yes
C22 . C23 . 1.378(11) yes
C22 . H221 . 0.933 no
C23 . C24 . 1.364(11) yes
C23 . H231 . 0.932 no
C24 . C25 . 1.407(11) yes
C24 . C27 . 1.551(10) yes
C25 . C26 . 1.384(11) yes
C25 . H251 . 0.928 no
C26 . H261 . 0.926 no
C27 . C28 . 1.552(11) yes
C27 . C34 . 1.569(11) yes
C27 . C44 . 1.552(11) yes
C28 . C29 . 1.398(11) yes
C28 . C33 . 1.378(11) yes
C29 . C30 . 1.365(11) yes
C29 . H291 . 0.921 no
C30 . C31 . 1.381(12) yes
C30 . H301 . 0.921 no
C31 . C32 . 1.394(13) yes
C31 . H311 . 0.932 no
C32 . C33 . 1.370(12) yes
C32 . H321 . 0.928 no
C33 . H331 . 0.928 no
C34 . C35 . 1.385(11) yes
C34 . C39 . 1.365(11) yes
C35 . C36 . 1.408(11) yes
C35 . H351 . 0.935 no
C36 . C37 . 1.379(13) yes
C36 . H361 . 0.930 no
C37 . C38 . 1.361(13) yes
C37 . C40 . 1.543(13) yes
C38 . C39 . 1.408(11) yes
C38 . H381 . 0.932 no
C39 . H391 . 0.923 no
C40 . C41 . 1.470(15) yes
C40 . C42 . 1.531(16) yes
C40 . C43 . 1.484(16) yes
C41 . H412 . 0.961 no
C41 . H411 . 0.961 no
C41 . H413 . 0.963 no
C42 . H421 . 0.962 no
C42 . H422 . 0.967 no
C42 . H423 . 0.956 no
C43 . H433 . 0.959 no
C43 . H431 . 0.961 no
C43 . H432 . 0.957 no
C44 . C45 . 1.407(11) yes
C44 . C49 . 1.384(11) yes
C45 . C46 . 1.388(11) yes
C45 . H451 . 0.935 no
C46 . C47 . 1.379(12) yes
C46 . H461 . 0.928 no
C47 . C48 . 1.381(12) yes
C47 . C50 . 1.550(12) yes
C48 . C49 . 1.380(11) yes
C48 . H481 . 0.931 no
C49 . H491 . 0.932 no
C50 . C51 . 1.541(15) yes
C50 . C52 . 1.497(15) yes
C50 . C53 . 1.542(14) yes
C51 . H513 . 0.960 no
C51 . H511 . 0.960 no
C51 . H512 . 0.967 no
C52 . H523 . 0.955 no
C52 . H521 . 0.961 no
C52 . H522 . 0.958 no
C53 . H532 . 0.960 no
C53 . H533 . 0.963 no
C53 . H531 . 0.962 no
C55 . C56 . 1.349(17) yes
C55 . C60 . 1.383(16) yes
C55 . H551 . 0.925 no
C56 . C57 . 1.393(17) yes
C56 . C96 . 1.482(18) yes
C57 . C58 . 1.40(2) yes
C57 . H571 . 0.930 no
C58 . C59 . 1.39(2) yes
C58 . H581 . 0.929 no
C59 . C60 . 1.373(17) yes
C59 . H591 . 0.931 no
C60 . C61 . 1.491(18) yes
C61 . O62 . 1.233(14) yes
C61 . N63 . 1.378(14) yes
N63 . C64 . 1.475(16) yes
N63 . H631 . 0.863 no
C64 . C65 . 1.497(16) yes
C64 . H641 . 0.969 no
C64 . H642 . 0.978 no
C65 . O66 . 1.418(12) yes
C65 . H652 . 0.978 no
C65 . H651 . 0.978 no
O66 . C67 . 1.400(12) yes
C67 . C68 . 1.380(14) yes
C67 . C72 . 1.392(13) yes
C68 . C69 . 1.376(15) yes
C68 . H681 . 0.922 no
C69 . C70 . 1.383(14) yes
C69 . H691 . 0.934 no
C70 . C71 . 1.393(14) yes
C70 . O73 . 1.372(12) yes
C71 . C72 . 1.372(14) yes
C71 . H711 . 0.927 no
C72 . H721 . 0.926 no
O73 . C74 . 1.417(13) yes
C74 . C75 . 1.458(9) yes
C74 . H741 . 0.983 no
C74 . H742 . 0.977 no
C75 . O76 . 1.423(15) yes
C75 . H752 . 0.965 no
C75 . H751 . 0.974 no
O76 . C77 . 1.450(16) yes
C77 . C78 . 1.455(9) yes
C77 . H771 . 0.970 no
C77 . H772 . 0.973 no
C78 . O79 . 1.405(17) yes
C78 . H782 . 0.974 no
C78 . H781 . 0.971 no
O79 . C80 . 1.386(16) yes
C80 . C81 . 1.467(9) yes
C80 . H801 . 0.970 no
C80 . H802 . 0.973 no
C81 . O82 . 1.428(16) yes
C81 . H812 . 0.981 no
C81 . H811 . 0.976 no
O82 . C83 . 1.441(16) yes
C83 . C84 . 1.469(9) yes
C83 . H831 . 0.975 no
C83 . H832 . 0.971 no
C84 . O85 . 1.113(19) yes
C84 . H841 . 0.929 no
O85 . C86 . 1.324(19) yes
C86 . C87 . 1.42(2) yes
C86 . C91 . 1.33(2) yes
C87 . C88 . 1.336(17) yes
C87 . H871 . 0.936 no
C88 . C89 . 1.385(16) yes
C88 . H881 . 0.930 no
C89 . C90 . 1.410(15) yes
C89 . O92 . 1.353(12) yes
C90 . C91 . 1.372(17) yes
C90 . H901 . 0.929 no
C91 . H911 . 0.934 no
O92 . C93 . 1.419(13) yes
C93 . C94 . 1.487(16) yes
C93 . H931 . 0.975 no
C93 . H932 . 0.970 no
C94 . N95 . 1.489(15) yes
C94 . H942 . 0.968 no
C94 . H941 . 0.968 no
N95 . C96 . 1.316(14) yes
N95 . H951 . 0.859 no
C96 . O97 . 1.271(14) yes
C102 . C103 . 1.400(14) yes
C102 . C106 . 1.434(14) yes
C102 . H1021 . 0.975 no
C103 . C104 . 1.403(17) yes
C103 . H1031 . 0.985 no
C104 . C105 . 1.377(16) yes
C104 . H1041 . 0.982 no
C105 . C106 . 1.454(14) yes
C105 . H1051 . 0.982 no
C106 . C107 . 1.505(13) yes
C107 . N108 . 1.490(11) yes
C107 . H1071 . 0.968 no
C107 . H1072 . 0.970 no
N108 . C109 . 1.320(12) yes
N108 . H1081 . 0.858 no
C109 . O110 . 1.218(11) yes
C109 . C111 . 1.513(12) yes
C111 . C112 . 1.377(12) yes
C111 . C116 . 1.389(11) yes
C112 . N113 . 1.345(11) yes
C112 . H1121 . 0.928 no
N113 . C114 . 1.323(10) yes
N113 . C117 . 1.471(11) yes
C114 . C115 . 1.379(12) yes
C114 . H1141 . 0.919 no
C115 . C116 . 1.381(11) yes
C115 . C118 . 1.515(11) yes
C116 . H1161 . 0.934 no
C117 . H1173 . 0.963 no
C117 . H1172 . 0.952 no
C117 . H1171 . 0.957 no
C118 . O119 . 1.227(9) yes
C118 . N120 . 1.349(10) yes
N120 . C121 . 1.421(10) yes
N120 . H1201 . 0.859 no
C121 . C122 . 1.388(11) yes
C121 . C126 . 1.394(11) yes
C122 . C123 . 1.378(11) yes
C122 . H1221 . 0.928 no
C123 . C124 . 1.385(11) yes
C123 . H1231 . 0.932 no
C124 . C125 . 1.401(11) yes
C124 . C127 . 1.547(11) yes
C125 . C126 . 1.372(11) yes
C125 . H1251 . 0.921 no
C126 . H1261 . 0.931 no
C127 . C128 . 1.564(11) yes
C127 . C134 . 1.541(11) yes
C127 . C144 . 1.566(11) yes
C128 . C129 . 1.373(11) yes
C128 . C133 . 1.366(11) yes
C129 . C130 . 1.377(12) yes
C129 . H1291 . 0.924 no
C130 . C131 . 1.409(13) yes
C130 . H1301 . 0.928 no
C131 . C132 . 1.379(14) yes
C131 . H1311 . 0.950 no
C132 . C133 . 1.361(13) yes
C132 . H1321 . 0.929 no
C133 . H1331 . 0.934 no
C134 . C135 . 1.401(11) yes
C134 . C139 . 1.379(11) yes
C135 . C136 . 1.391(12) yes
C135 . H1351 . 0.929 no
C136 . C137 . 1.377(13) yes
C136 . H1361 . 0.931 no
C137 . C138 . 1.363(13) yes
C137 . C140 . 1.557(13) yes
C138 . C139 . 1.390(12) yes
C138 . H1381 . 0.931 no
C139 . H1391 . 0.931 no
C140 . C141 . 1.517(15) yes
C140 . C142 . 1.506(14) yes
C140 . C143 . 1.512(15) yes
C141 . H1412 . 0.966 no
C141 . H1413 . 0.963 no
C141 . H1411 . 0.962 no
C142 . H1422 . 0.959 no
C142 . H1421 . 0.963 no
C142 . H1423 . 0.965 no
C143 . H1431 . 0.959 no
C143 . H1433 . 0.963 no
C143 . H1432 . 0.956 no
C144 . C145 . 1.381(10) yes
C144 . C149 . 1.381(11) yes
C145 . C146 . 1.392(11) yes
C145 . H1451 . 0.929 no
C146 . C147 . 1.383(12) yes
C146 . H1461 . 0.925 no
C147 . C148 . 1.396(13) yes
C147 . C150 . 1.549(13) yes
C148 . C149 . 1.385(13) yes
C148 . H1481 . 0.929 no
C149 . H1491 . 0.931 no
C150 . C251 . 1.69(3) yes
C150 . C252 . 1.51(4) yes
C150 . C253 . 1.44(3) yes
C151 . H1511 . 0.961 no
C151 . H1512 . 0.962 no
C151 . H1513 . 0.960 no
C152 . H1522 . 0.958 no
C152 . H1523 . 0.962 no
C152 . H1521 . 0.958 no
C153 . H1533 . 0.957 no
C153 . H1532 . 0.958 no
C153 . H1531 . 0.959 no
C155 . C156 . 1.380(18) yes
C155 . C160 . 1.364(16) yes
C155 . H1551 . 0.932 no
C156 . C157 . 1.47(2) yes
C156 . C196 . 1.48(2) yes
C157 . C158 . 1.28(2) yes
C157 . H1571 . 0.929 no
C158 . C159 . 1.41(2) yes
C158 . H1581 . 0.931 no
C159 . C160 . 1.376(17) yes
C159 . H1591 . 0.932 no
C160 . C161 . 1.458(18) yes
C161 . O162 . 1.254(14) yes
C161 . N163 . 1.336(15) yes
N163 . C164 . 1.415(16) yes
N163 . H1631 . 0.863 no
C164 . C165 . 1.495(17) yes
C164 . H1641 . 0.950 no
C164 . H1642 . 0.950 no
C165 . O166 . 1.437(13) yes
C165 . H1651 . 0.976 no
C165 . H1652 . 0.971 no
O166 . C167 . 1.397(13) yes
C167 . C168 . 1.326(15) yes
C167 . C172 . 1.414(14) yes
C168 . C169 . 1.398(15) yes
C168 . H1681 . 0.928 no
C169 . C170 . 1.403(14) yes
C169 . H1691 . 0.928 no
C170 . C171 . 1.381(14) yes
C170 . O173 . 1.374(12) yes
C171 . C172 . 1.395(14) yes
C171 . H1711 . 0.928 no
C172 . H1721 . 0.950 no
O173 . C174 . 1.409(13) yes
C174 . C175 . 1.457(9) yes
C174 . H1741 . 0.977 no
C174 . H1742 . 0.970 no
C175 . O176 . 1.380(15) yes
C175 . H1751 . 0.971 no
C175 . H1752 . 0.966 no
O176 . C177 . 1.389(15) yes
C177 . C178 . 1.441(9) yes
C177 . H1771 . 0.950 no
C177 . H1772 . 0.950 no
C178 . O179 . 1.344(15) yes
C178 . H1781 . 0.965 no
C178 . H1782 . 0.971 no
O179 . C180 . 1.325(16) yes
C180 . C181 . 1.445(9) yes
C180 . H1802 . 0.968 no
C180 . H1801 . 0.967 no
C181 . O182 . 1.316(17) yes
C181 . H1811 . 0.930 no
O182 . C183 . 1.443(17) yes
C183 . C184 . 1.469(9) yes
C183 . H1832 . 0.970 no
C183 . H1831 . 0.974 no
C184 . O185 . 1.312(19) yes
C184 . H1841 . 0.950 no
C184 . H1842 . 0.950 no
O185 . C186 . 1.350(15) yes
C186 . C187 . 1.394(16) yes
C186 . C191 . 1.391(17) yes
C187 . C188 . 1.417(16) yes
C187 . H1871 . 0.927 no
C188 . C189 . 1.376(15) yes
C188 . H1881 . 0.931 no
C189 . C190 . 1.345(15) yes
C189 . O192 . 1.387(14) yes
C190 . C191 . 1.358(17) yes
C190 . H1901 . 0.931 no
C191 . H1911 . 0.927 no
O192 . C193 . 1.471(14) yes
C193 . C194 . 1.45(2) yes
C193 . H1932 . 0.971 no
C193 . H1931 . 0.974 no
C194 . N195 . 1.435(18) yes
C194 . H1942 . 0.973 no
C194 . H1941 . 0.972 no
N195 . C196 . 1.324(19) yes
N195 . H1951 . 0.866 no
C196 . O197 . 1.264(17) yes
C251 . H2511 . 0.962 no
C251 . H2512 . 0.961 no
C251 . H2513 . 0.960 no
C252 . H2523 . 0.958 no
C252 . H2522 . 0.961 no
C252 . H2521 . 0.960 no
C253 . H2531 . 0.950 no
C253 . H2532 . 0.950 no
C253 . H2533 . 0.950 no
C300 . Cl303 . 1.68(2) yes
C300 . Cl305 . 1.730(19) yes
C300 . Cl307 . 1.67(2) yes
C300 . H3001 . 0.981 no
C301 . Cl302 . 1.793(9) yes
C301 . Cl304 . 1.764(9) yes
C301 . Cl306 . 1.788(8) yes
C301 . H3011 . 0.981 no
C308 . Cl309 . 1.73(2) yes
C308 . Cl310 . 1.62(2) yes
C308 . Cl311 . 1.90(2) yes
C308 . H3081 . 0.985 no
C312 . Cl313 . 1.770(11) yes
C312 . Cl314 . 1.740(11) yes
C312 . Cl315 . 1.735(11) yes
C312 . H3121 . 0.992 no
C316 . Cl317 . 1.77(3) yes
C316 . Cl319 . 1.75(4) yes
C316 . Cl321 . 1.73(3) yes
C316 . H3161 . 0.985 no
Cl318 . C328 . 1.80(6) yes
Cl320 . C328 . 1.77(7) yes
Cl322 . C328 . 1.70(6) yes
C323 . Cl324 . 1.70(3) yes
C323 . Cl325 . 1.66(4) yes
C323 . Cl326 . 1.70(3) yes
C323 . H3231 . 0.989 no
Cl328 . C327 . 1.66(4) yes
Cl329 . C327 . 1.77(3) yes
Cl330 . C327 . 1.90(5) yes
C327 . H3271 . 0.985 no
C328 . H3281 . 0.950 no

loop_
_geom_hbond_atom_site_label_D
_geom_hbond_site_symmetry_D
_geom_hbond_atom_site_label_H
_geom_hbond_site_symmetry_H
_geom_hbond_atom_site_label_A
_geom_hbond_site_symmetry_A
_geom_hbond_angle_DHA
_geom_hbond_distance_DH
_geom_hbond_distance_HA
_geom_hbond_distance_DA
_geom_hbond_publ_flag
C17 . H173 . O76 . 168 0.96 2.41 3.348(18) yes
C17 . H171 . O82 . 126 0.95 2.57 3.224(18) yes
C33 . H331 . C35 . 121 0.93 2.54 3.114(18) yes
C64 . H642 . O10 2_655 149 0.98 2.49 3.367(18) yes
C83 . H831 . O197 2_755 153 0.97 2.30 3.202(18) yes
C117 . H1173 . O176 . 158 0.96 2.52 3.436(18) yes
C117 . H1173 . O179 . 132 0.96 2.53 3.255(18) yes
C308 . H3081 . O197 . 160 0.98 1.91 2.851(18) yes
C312 . H3121 . O19 2_655 170 0.99 2.27 3.255(18) yes
C323 . H3231 . O119 . 149 0.99 2.21 3.105(18) yes
C327 . H3231 . O119 . 142 0.97 2.21 3.033(18) yes
C323 . H3271 . O119 . 166 1.06 2.06 3.105(18) yes
C327 . H3271 . O119 . 167 0.99 2.06 3.033(18) yes
C316 . H3161 . O119 . 155 0.99 2.44 3.361(18) yes
C328 . H3161 . O119 . 152 0.78 2.44 3.148(18) yes
C316 . H3281 . O119 . 162 1.18 2.22 3.361(18) yes
C328 . H3281 . O119 . 164 0.95 2.22 3.148(18) yes

loop_
_platon_squeeze_void_nr
_platon_squeeze_void_average_x
_platon_squeeze_void_average_y
_platon_squeeze_void_average_z
_platon_squeeze_void_volume
_platon_squeeze_void_count_electrons
_platon_squeeze_void_content
1 0.000 0.000 0.000 134 45 ' '
2 0.500 0.500 0.000 204 62 ' '
3 0.462 0.855 0.330 17 2 ' '
4 0.538 0.145 0.670 17 2 ' '
